data_7131063
loop_
_publ_author_name
'Tan, Jingjie'
'Hu, Chaopeng'
'Yang, Xin'
'Ju, Shaoying'
'Cao, Levy L.'
'Wu, Yile'
'Liu, Liu Leo'
'Stephan, Douglas W.'

_publ_section_title
;
 Structure and reactivity studies of the aluminum analogue of Piers'
 borane [HAl(C<sub>6</sub>F<sub>5</sub>)<sub>2</sub>]<sub>3</sub>.
;
_journal_issue 3
_journal_name_full 'Chemical communications (Cambridge, England)'
_journal_page_first 282
_journal_page_last 285
_journal_paper_doi 10.1039/d2cc06075b
_journal_volume 59
_journal_year 2023
_chemical_formula_moiety 'C32 H18 Al2 F20 O2'
_chemical_formula_sum 'C32 H18 Al2 F20 O2'
_chemical_formula_weight 868.42
_chemical_properties_physical Air-sensitive,Moisture-sensitive
_space_group_crystal_system triclinic
_space_group_IT_number 2
_space_group_name_Hall '-P 1'
_space_group_name_H-M_alt 'P -1'
_atom_sites_solution_hydrogens geom
_atom_sites_solution_primary dual
_audit_creation_date 2022-04-07
_audit_creation_method
;
Olex2 1.5
(compiled 2021.12.09 svn.r5202d8cf for OlexSys, GUI svn.r6439)
;
_audit_update_record
;
2022-06-07 deposited with the CCDC.	2022-12-01 downloaded from the CCDC.
;
_cell_angle_alpha 84.238(2)
_cell_angle_beta 76.575(2)
_cell_angle_gamma 72.095(2)
_cell_formula_units_Z 6
_cell_length_a 12.0639(4)
_cell_length_b 18.5498(6)
_cell_length_c 24.2232(8)
_cell_measurement_reflns_used 9872
_cell_measurement_temperature 150.00
_cell_measurement_theta_max 68.20
_cell_measurement_theta_min 3.18
_cell_volume 5014.8(3)
_computing_molecular_graphics 'Olex2 1.5 (Dolomanov et al., 2009)'
_computing_publication_material 'Olex2 1.5 (Dolomanov et al., 2009)'
_computing_structure_refinement 'SHELXL 2018/3 (Sheldrick, 2015)'
_computing_structure_solution 'SHELXT 2018/2 (Sheldrick, 2018)'
_diffrn_ambient_temperature 150.00
_diffrn_measured_fraction_theta_full 0.999
_diffrn_measured_fraction_theta_max 0.998
_diffrn_measurement_device_type 'Bruker APEX-II CCD'
_diffrn_measurement_method '\f and \w scans'
_diffrn_radiation_type CuK\a
_diffrn_radiation_wavelength 1.54178
_diffrn_reflns_av_R_equivalents 0.0684
_diffrn_reflns_av_unetI/netI 0.0484
_diffrn_reflns_Laue_measured_fraction_full 0.999
_diffrn_reflns_Laue_measured_fraction_max 0.998
_diffrn_reflns_limit_h_max 14
_diffrn_reflns_limit_h_min -14
_diffrn_reflns_limit_k_max 22
_diffrn_reflns_limit_k_min -22
_diffrn_reflns_limit_l_max 29
_diffrn_reflns_limit_l_min -29
_diffrn_reflns_number 95193
_diffrn_reflns_point_group_measured_fraction_full 0.999
_diffrn_reflns_point_group_measured_fraction_max 0.998
_diffrn_reflns_theta_full 67.679
_diffrn_reflns_theta_max 68.232
_diffrn_reflns_theta_min 3.082
_diffrn_standards_number 0
_exptl_absorpt_coefficient_mu 2.141
_exptl_absorpt_correction_type none
_exptl_crystal_colour colorless
_exptl_crystal_density_diffrn 1.725
_exptl_crystal_description block
_exptl_crystal_F_000 2592
_refine_diff_density_max 1.172
_refine_diff_density_min -0.564
_refine_diff_density_rms 0.145
_refine_ls_extinction_method none
_refine_ls_goodness_of_fit_ref 1.056
_refine_ls_hydrogen_treatment constr
_refine_ls_matrix_type full
_refine_ls_number_parameters 1531
_refine_ls_number_reflns 18346
_refine_ls_number_restraints 0
_refine_ls_restrained_S_all 1.056
_refine_ls_R_factor_all 0.1074
_refine_ls_R_factor_gt 0.0947
_refine_ls_shift/su_max 0.000
_refine_ls_shift/su_mean 0.000
_refine_ls_structure_factor_coef Fsqd
_refine_ls_weighting_details 'w=1/[\s^2^(Fo^2^)+(0.1428P)^2^+22.9311P] where P=(Fo^2^+2Fc^2^)/3'
_refine_ls_weighting_scheme calc
_refine_ls_wR_factor_gt 0.2713
_refine_ls_wR_factor_ref 0.2822
_reflns_Friedel_coverage 0.000
_reflns_number_gt 14697
_reflns_number_total 18346
_reflns_threshold_expression 'I > 2\s(I)'
_cod_data_source_file d2cc06075b2.cif
_cod_data_source_block ju
_cod_depositor_comments 'Adding full bibliography for 7131059--7131063.cif.'
_cod_database_code 7131063
_shelx_shelxl_version_number 2018/3
_shelx_space_group_comment
;
The symmetry employed for this shelxl refinement is uniquely defined
by the following loop, which should always be used as a source of
symmetry information in preference to the above space-group names.
They are only intended as comments.
;
_olex2_refinement_description
;
1. Fixed Uiso
 At 1.5 times of:
  All C(H,H,H) groups
2.a Idealised Me refined as rotating group:
 C38(H38A,H38B,H38C), C7(H7A,H7B,H7C), C72(H72A,H72B,H72C), C67(H67A,H67B,
 H67C), C3(H3A,H3B,H3C), C39(H39A,H39B,H39C), C66(H66A,H66B,H66C), C36(H36A,
 H36B,H36C), C8(H8A,H8B,H8C), C2(H2A,H2B,H2C), C71(H71A,H71B,H71C), C40(H40A,
 H40B,H40C), C70(H70A,H70B,H70C), C35(H35A,H35B,H35C), C6(H6A,H6B,H6C), C4(H4A,
 H4B,H4C), C68(H68A,H68B,H68C), C34(H34A,H34B,H34C)
;
_olex2_submission_special_instructions 'No special instructions were received'

loop_
_space_group_symop_operation_xyz
'x, y, z'
'-x, -y, -z'

loop_
_atom_site_label
_atom_site_type_symbol
_atom_site_fract_x
_atom_site_fract_y
_atom_site_fract_z
_atom_site_U_iso_or_equiv
_atom_site_adp_type
_atom_site_occupancy
_atom_site_site_symmetry_order
_atom_site_calc_flag
_atom_site_refinement_flags_posn
_atom_site_refinement_flags_adp
_atom_site_refinement_flags_occupancy
_atom_site_disorder_assembly
_atom_site_disorder_group
Al6 Al 0.48787(12) 1.24572(8) 0.57801(6) 0.0226(3) Uani 1 1 d . . . . .
Al4 Al 0.82913(13) 0.25417(8) 0.91407(6) 0.0249(3) Uani 1 1 d . . . . .
Al1 Al -0.13491(13) 0.75392(8) 0.75338(6) 0.0259(3) Uani 1 1 d . . . . .
Al5 Al 0.70603(13) 1.25936(8) 0.58257(6) 0.0254(3) Uani 1 1 d . . . . .
Al3 Al 1.06496(13) 0.23683(8) 0.91096(6) 0.0278(3) Uani 1 1 d . . . . .
Al2 Al -0.35793(13) 0.74398(8) 0.75369(6) 0.0258(3) Uani 1 1 d . . . . .
F35 F 0.6093(3) 0.29561(19) 0.85628(14) 0.0421(8) Uani 1 1 d . . . . .
F60 F 0.2703(3) 1.27102(19) 0.52291(14) 0.0413(8) Uani 1 1 d . . . . .
F30 F 0.9469(3) 0.08403(18) 0.86808(14) 0.0400(7) Uani 1 1 d . . . . .
F59 F 0.2560(3) 1.20354(18) 0.63654(15) 0.0418(8) Uani 1 1 d . . . . .
F64 F 0.4121(3) 1.41487(18) 0.62517(14) 0.0410(8) Uani 1 1 d . . . . .
F9 F 0.0995(3) 0.7957(2) 0.69859(15) 0.0446(8) Uani 1 1 d . . . . .
F15 F 0.0844(3) 0.7247(2) 0.80796(14) 0.0448(8) Uani 1 1 d . . . . .
F29 F 1.0497(3) 0.06989(19) 0.95733(15) 0.0431(8) Uani 1 1 d . . . . .
O3 O 0.5741(3) 1.24523(18) 0.63117(13) 0.0239(7) Uani 1 1 d . . . . .
F34 F 0.5838(3) 0.2331(2) 0.97526(16) 0.0473(8) Uani 1 1 d . . . . .
F5 F -0.2886(3) 0.92032(19) 0.79667(16) 0.0447(8) Uani 1 1 d . . . . .
F50 F 0.9690(3) 1.25858(18) 0.53153(15) 0.0430(8) Uani 1 1 d . . . . .
F45 F 0.5819(3) 1.43010(18) 0.53888(15) 0.0420(8) Uani 1 1 d . . . . .
O6 O 0.9266(3) 0.24764(19) 0.96364(14) 0.0269(7) Uani 1 1 d . . . . .
F49 F 0.8770(3) 1.30404(19) 0.64241(14) 0.0408(7) Uani 1 1 d . . . . .
F10 F -0.6156(3) 0.74435(18) 0.81137(15) 0.0442(8) Uani 1 1 d . . . . .
O2 O -0.2284(3) 0.7589(2) 0.70308(14) 0.0278(7) Uani 1 1 d . . . . .
F19 F -0.0661(3) 0.5870(2) 0.70467(15) 0.0449(8) Uani 1 1 d . . . . .
F54 F 0.7639(3) 1.08146(19) 0.61518(18) 0.0521(9) Uani 1 1 d . . . . .
O5 O 0.9672(3) 0.24882(18) 0.86184(14) 0.0248(7) Uani 1 1 d . . . . .
F55 F 0.6387(3) 1.07927(19) 0.53230(16) 0.0491(9) Uani 1 1 d . . . . .
O4 O 0.6247(3) 1.25357(18) 0.52937(13) 0.0244(7) Uani 1 1 d . . . . .
F24 F -0.5390(3) 0.70987(19) 0.69381(14) 0.0408(7) Uani 1 1 d . . . . .
F56 F 0.5873(4) 0.94770(19) 0.55005(17) 0.0541(10) Uani 1 1 d . . . . .
O1 O -0.2660(3) 0.74229(19) 0.80418(14) 0.0267(7) Uani 1 1 d . . . . .
F14 F -0.4205(3) 0.92349(19) 0.71875(17) 0.0489(9) Uani 1 1 d . . . . .
F25 F 1.3354(3) 0.1844(2) 0.85228(15) 0.0486(9) Uani 1 1 d . . . . .
F40 F 0.9793(3) 0.41327(19) 0.87834(17) 0.0502(9) Uani 1 1 d . . . . .
F20 F -0.2405(3) 0.5692(2) 0.79083(15) 0.0470(8) Uani 1 1 d . . . . .
F44 F 1.2845(3) 0.24109(19) 0.95859(15) 0.0453(8) Uani 1 1 d . . . . .
F6 F -0.2370(4) 1.0521(2) 0.77984(17) 0.0538(9) Uani 1 1 d . . . . .
F63 F 0.2282(4) 1.53530(18) 0.61413(16) 0.0543(10) Uani 1 1 d . . . . .
F48 F 0.9161(3) 1.4363(2) 0.65214(16) 0.0522(9) Uani 1 1 d . . . . .
F51 F 1.1753(3) 1.1473(2) 0.51760(16) 0.0492(9) Uani 1 1 d . . . . .
F36 F 0.4461(3) 0.4274(2) 0.84211(17) 0.0536(9) Uani 1 1 d . . . . .
F39 F 0.7793(3) 0.42055(19) 0.95988(16) 0.0490(9) Uani 1 1 d . . . . .
F41 F 1.0563(4) 0.52713(19) 0.89544(18) 0.0556(10) Uani 1 1 d . . . . .
F31 F 0.8621(4) -0.0352(2) 0.88537(16) 0.0581(11) Uani 1 1 d . . . . .
F23 F -0.5806(4) 0.5817(2) 0.67603(17) 0.0557(10) Uani 1 1 d . . . . .
F58 F 0.2049(3) 1.0718(2) 0.65291(17) 0.0535(10) Uani 1 1 d . . . . .
F57 F 0.3723(4) 0.9419(2) 0.61156(18) 0.0551(10) Uani 1 1 d . . . . .
F18 F 0.1155(4) 0.4633(2) 0.71541(17) 0.0589(11) Uani 1 1 d . . . . .
F52 F 1.1760(3) 1.0032(2) 0.54695(19) 0.0598(11) Uani 1 1 d . . . . .
F53 F 0.9699(4) 0.97015(19) 0.59442(19) 0.0582(10) Uani 1 1 d . . . . .
F43 F 1.3674(3) 0.3559(2) 0.97085(17) 0.0527(9) Uani 1 1 d . . . . .
F61 F 0.0803(3) 1.3909(3) 0.51644(19) 0.0627(11) Uani 1 1 d . . . . .
F46 F 0.6170(4) 1.56193(19) 0.55208(17) 0.0557(10) Uani 1 1 d . . . . .
F13 F -0.6293(4) 1.0327(2) 0.74075(17) 0.0549(10) Uani 1 1 d . . . . .
F37 F 0.4484(4) 0.5568(2) 0.8864(2) 0.0619(11) Uani 1 1 d . . . . .
F47 F 0.7849(4) 1.5663(2) 0.60789(19) 0.0608(11) Uani 1 1 d . . . . .
F7 F -0.0195(4) 1.0576(2) 0.72230(19) 0.0606(11) Uani 1 1 d . . . . .
F21 F -0.2750(4) 0.4408(2) 0.76788(18) 0.0608(11) Uani 1 1 d . . . . .
F12 F -0.8331(3) 0.9976(2) 0.79411(18) 0.0583(10) Uani 1 1 d . . . . .
F38 F 0.6136(4) 0.5504(2) 0.9470(2) 0.0649(12) Uani 1 1 d . . . . .
F8 F 0.1509(4) 0.9274(2) 0.68347(18) 0.0591(10) Uani 1 1 d . . . . .
F22 F -0.4476(4) 0.4458(2) 0.71220(18) 0.0637(12) Uani 1 1 d . . . . .
F42 F 1.2533(4) 0.4996(2) 0.94053(19) 0.0598(10) Uani 1 1 d . . . . .
F26 F 1.5017(3) 0.0495(3) 0.84553(18) 0.0649(12) Uani 1 1 d . . . . .
F33 F 0.4959(4) 0.1153(3) 0.98807(19) 0.0675(12) Uani 1 1 d . . . . .
F11 F -0.8236(3) 0.8535(2) 0.82733(18) 0.0560(10) Uani 1 1 d . . . . .
F28 F 1.2148(4) -0.0650(2) 0.94812(19) 0.0617(11) Uani 1 1 d . . . . .
F62 F 0.0597(4) 1.5244(2) 0.5603(2) 0.0697(13) Uani 1 1 d . . . . .
F16 F 0.2708(4) 0.6020(3) 0.81408(19) 0.0680(12) Uani 1 1 d . . . . .
F32 F 0.6350(5) -0.0205(2) 0.9449(2) 0.0704(13) Uani 1 1 d . . . . .
F17 F 0.2865(4) 0.4704(3) 0.7689(2) 0.0770(14) Uani 1 1 d . . . . .
F27 F 1.4413(4) -0.0767(2) 0.8929(2) 0.0718(13) Uani 1 1 d . . . . .
C48 C 0.2618(5) 1.3354(3) 0.5471(2) 0.0331(11) Uani 1 1 d . . . . .
C33 C 0.5458(4) 1.2326(3) 0.69501(18) 0.0236(9) Uani 1 1 d . . . . .
C41 C 0.4496(5) 1.1483(3) 0.5832(2) 0.0276(10) Uani 1 1 d . . . . .
C47 C 0.3504(4) 1.3374(3) 0.5740(2) 0.0278(10) Uani 1 1 d . . . . .
C86 C 0.8350(5) 0.0936(3) 0.8997(2) 0.0304(11) Uani 1 1 d . . . . .
C16 C 0.0924(5) 0.6617(3) 0.7822(2) 0.0343(11) Uani 1 1 d . . . . .
C96 C 0.6140(5) 0.3583(3) 0.8791(2) 0.0327(11) Uani 1 1 d . . . . .
C65 C 0.9030(4) 0.2526(3) 1.02736(19) 0.0267(10) Uani 1 1 d . . . . .
C85 C 0.7707(4) 0.1639(3) 0.9214(2) 0.0292(10) Uani 1 1 d . . . . .
C69 C 0.9956(4) 0.2500(3) 0.79765(19) 0.0268(10) Uani 1 1 d . . . . .
C1 C -0.2056(4) 0.7745(3) 0.63926(19) 0.0264(10) Uani 1 1 d . . . . .
C91 C 0.7041(5) 0.3520(3) 0.9079(2) 0.0293(10) Uani 1 1 d . . . . .
C52 C 0.3343(5) 1.4063(3) 0.5967(2) 0.0309(11) Uani 1 1 d . . . . .
C37 C 0.6619(5) 1.2506(3) 0.4656(2) 0.0286(10) Uani 1 1 d . . . . .
C5 C -0.2883(5) 0.7317(3) 0.8683(2) 0.0306(11) Uani 1 1 d . . . . .
C15 C 0.0027(5) 0.6620(3) 0.7547(2) 0.0310(11) Uani 1 1 d . . . . .
C46 C 0.5287(5) 1.0802(3) 0.5627(2) 0.0316(11) Uani 1 1 d . . . . .
C42 C 0.3400(5) 1.1418(3) 0.6129(2) 0.0312(11) Uani 1 1 d . . . . .
C59 C 0.7280(5) 1.3605(3) 0.5900(2) 0.0296(10) Uani 1 1 d . . . . .
C9 C -0.0966(5) 0.8512(3) 0.7495(2) 0.0304(11) Uani 1 1 d . . . . .
C14 C 0.0144(5) 0.8579(3) 0.7212(2) 0.0341(11) Uani 1 1 d . . . . .
C10 C -0.1778(5) 0.9193(3) 0.7686(2) 0.0323(11) Uani 1 1 d . . . . .
C20 C 0.0158(5) 0.5935(3) 0.7326(2) 0.0350(12) Uani 1 1 d . . . . .
C64 C 0.8119(5) 1.3669(3) 0.6182(2) 0.0313(11) Uani 1 1 d . . . . .
C90 C 0.6550(5) 0.1677(3) 0.9511(2) 0.0357(12) Uani 1 1 d . . . . .
C53 C 0.8570(4) 1.1753(3) 0.5751(2) 0.0295(11) Uani 1 1 d . . . . .
C60 C 0.6646(5) 1.4285(3) 0.5675(2) 0.0316(11) Uani 1 1 d . . . . .
C22 C -0.4718(5) 0.6444(3) 0.7141(2) 0.0341(11) Uani 1 1 d . . . . .
C79 C 1.1852(5) 0.1342(3) 0.9067(2) 0.0329(11) Uani 1 1 d . . . . .
C32 C -0.6149(5) 0.8151(3) 0.7923(2) 0.0348(12) Uani 1 1 d . . . . .
C58 C 0.9653(5) 1.1874(3) 0.5500(2) 0.0335(11) Uani 1 1 d . . . . .
C27 C -0.5080(5) 0.8290(3) 0.7652(2) 0.0306(11) Uani 1 1 d . . . . .
C21 C -0.3856(5) 0.6463(3) 0.7424(2) 0.0315(11) Uani 1 1 d . . . . .
C92 C 0.6990(5) 0.4197(3) 0.9298(2) 0.0378(12) Uani 1 1 d . . . . .
C51 C 0.2394(5) 1.4704(3) 0.5916(2) 0.0380(13) Uani 1 1 d . . . . .
C43 C 0.3122(5) 1.0741(3) 0.6227(2) 0.0385(13) Uani 1 1 d . . . . .
C45 C 0.5063(6) 1.0112(3) 0.5714(2) 0.0382(13) Uani 1 1 d . . . . .
C63 C 0.8337(5) 1.4340(3) 0.6242(2) 0.0364(12) Uani 1 1 d . . . . .
C73 C 1.1318(5) 0.3209(3) 0.9152(2) 0.0335(11) Uani 1 1 d . . . . .
C44 C 0.3961(6) 1.0082(3) 0.6019(2) 0.0374(12) Uani 1 1 d . . . . .
C54 C 0.8646(5) 1.1006(3) 0.5897(2) 0.0355(12) Uani 1 1 d . . . . .
C26 C -0.3232(5) 0.5751(3) 0.7614(2) 0.0355(12) Uani 1 1 d . . . . .
C74 C 1.2285(5) 0.3117(3) 0.9398(3) 0.0355(12) Uani 1 1 d . . . . .
C80 C 1.3026(5) 0.1241(3) 0.8784(2) 0.0378(12) Uani 1 1 d . . . . .
C84 C 1.1610(5) 0.0683(3) 0.9296(2) 0.0362(12) Uani 1 1 d . . . . .
C87 C 0.7935(6) 0.0310(3) 0.9074(2) 0.0387(13) Uani 1 1 d . . . . .
C95 C 0.5281(5) 0.4256(4) 0.8713(2) 0.0394(13) Uani 1 1 d . . . . .
C28 C -0.5192(5) 0.9034(3) 0.7479(2) 0.0346(12) Uani 1 1 d . . . . .
C61 C 0.6822(5) 1.4980(3) 0.5731(2) 0.0375(12) Uani 1 1 d . . . . .
C13 C 0.0426(6) 0.9254(4) 0.7123(3) 0.0426(14) Uani 1 1 d . . . . .
C78 C 1.0766(5) 0.3959(3) 0.9008(3) 0.0367(12) Uani 1 1 d . . . . .
C62 C 0.7680(5) 1.5001(3) 0.6009(3) 0.0400(13) Uani 1 1 d . . . . .
C93 C 0.6145(6) 0.4879(3) 0.9236(3) 0.0429(14) Uani 1 1 d . . . . .
C30 C -0.7272(5) 0.9433(3) 0.7848(3) 0.0392(13) Uani 1 1 d . . . . .
C56 C 1.0744(5) 1.0582(3) 0.5556(3) 0.0403(13) Uani 1 1 d . . . . .
C57 C 1.0711(5) 1.1320(3) 0.5407(2) 0.0367(12) Uani 1 1 d . . . . .
C49 C 0.1640(5) 1.3964(4) 0.5426(3) 0.0420(14) Uani 1 1 d . . . . .
C25 C -0.3419(6) 0.5083(3) 0.7505(3) 0.0422(14) Uani 1 1 d . . . . .
C55 C 0.9678(5) 1.0421(3) 0.5799(3) 0.0390(13) Uani 1 1 d . . . . .
C89 C 0.6090(6) 0.1080(4) 0.9589(3) 0.0437(14) Uani 1 1 d . . . . .
C24 C -0.4286(6) 0.5105(3) 0.7227(3) 0.0442(15) Uani 1 1 d . . . . .
C81 C 1.3902(5) 0.0555(4) 0.8743(3) 0.0428(14) Uani 1 1 d . . . . .
C11 C -0.1537(6) 0.9881(3) 0.7600(2) 0.0387(13) Uani 1 1 d . . . . .
C19 C 0.1083(6) 0.5284(3) 0.7372(3) 0.0433(14) Uani 1 1 d . . . . .
C77 C 1.1143(6) 0.4560(3) 0.9094(3) 0.0404(13) Uani 1 1 d . . . . .
C29 C -0.6258(6) 0.9610(3) 0.7578(3) 0.0393(13) Uani 1 1 d . . . . .
C94 C 0.5294(6) 0.4907(3) 0.8945(3) 0.0446(14) Uani 1 1 d . . . . .
C31 C -0.7229(5) 0.8700(3) 0.8016(3) 0.0380(12) Uani 1 1 d . . . . .
C50 C 0.1531(5) 1.4641(4) 0.5650(3) 0.0457(15) Uani 1 1 d . . . . .
C88 C 0.6770(7) 0.0391(4) 0.9376(3) 0.0479(16) Uani 1 1 d . . . . .
C38 C 0.5580(6) 1.2389(4) 0.4455(2) 0.0418(13) Uani 1 1 d . . . . .
H38A H 0.543026 1.191665 0.462608 0.063 Uiso 1 1 calc R U . . .
H38B H 0.577810 1.235822 0.404044 0.063 Uiso 1 1 calc R U . . .
H38C H 0.486533 1.281528 0.456921 0.063 Uiso 1 1 calc R U . . .
C12 C -0.0426(6) 0.9914(3) 0.7311(3) 0.0445(14) Uani 1 1 d . . . . .
C7 C -0.4113(5) 0.7233(4) 0.8873(2) 0.0421(13) Uani 1 1 d . . . . .
H7A H -0.470124 0.771791 0.881527 0.063 Uiso 1 1 calc R U . . .
H7B H -0.424842 0.708286 0.927710 0.063 Uiso 1 1 calc R U . . .
H7C H -0.419181 0.684482 0.865187 0.063 Uiso 1 1 calc R U . . .
C23 C -0.4959(5) 0.5790(4) 0.7039(3) 0.0413(13) Uani 1 1 d . . . . .
C76 C 1.2133(6) 0.4416(3) 0.9332(3) 0.0418(13) Uani 1 1 d . . . . .
C72 C 0.8886(6) 0.2380(4) 0.7802(3) 0.0443(14) Uani 1 1 d . . . . .
H72A H 0.876470 0.189994 0.796921 0.066 Uiso 1 1 calc R U . . .
H72B H 0.903681 0.236700 0.738714 0.066 Uiso 1 1 calc R U . . .
H72C H 0.817130 0.279817 0.793743 0.066 Uiso 1 1 calc R U . . .
C75 C 1.2701(5) 0.3692(4) 0.9480(3) 0.0395(13) Uani 1 1 d . . . . .
C17 C 0.1872(5) 0.5988(4) 0.7869(3) 0.0456(15) Uani 1 1 d . . . . .
C83 C 1.2451(6) -0.0025(3) 0.9253(3) 0.0435(14) Uani 1 1 d . . . . .
C18 C 0.1952(6) 0.5326(4) 0.7641(3) 0.0472(15) Uani 1 1 d . . . . .
C67 C 0.7702(5) 0.2643(4) 1.0494(2) 0.0445(14) Uani 1 1 d . . . . .
H67A H 0.749815 0.219639 1.041512 0.067 Uiso 1 1 calc R U . . .
H67B H 0.725161 0.309141 1.030407 0.067 Uiso 1 1 calc R U . . .
H67C H 0.749935 0.271508 1.090441 0.067 Uiso 1 1 calc R U . . .
C3 C -0.3143(6) 0.7711(4) 0.6199(2) 0.0424(14) Uani 1 1 d . . . . .
H3A H -0.301745 0.778315 0.578553 0.064 Uiso 1 1 calc R U . . .
H3B H -0.384156 0.811129 0.637828 0.064 Uiso 1 1 calc R U . . .
H3C H -0.327452 0.721554 0.630869 0.064 Uiso 1 1 calc R U . . .
C39 C 0.6838(6) 1.3248(4) 0.4423(3) 0.0470(15) Uani 1 1 d . . . . .
H39A H 0.610848 1.366485 0.453745 0.071 Uiso 1 1 calc R U . . .
H39B H 0.706627 1.323741 0.400805 0.071 Uiso 1 1 calc R U . . .
H39C H 0.748075 1.332261 0.457348 0.071 Uiso 1 1 calc R U . . .
C82 C 1.3596(6) -0.0081(4) 0.8975(3) 0.0523(18) Uani 1 1 d . . . . .
C66 C 0.9787(6) 0.1806(4) 1.0507(3) 0.0482(15) Uani 1 1 d . . . . .
H66A H 0.967631 0.184028 1.091815 0.072 Uiso 1 1 calc R U . . .
H66B H 1.062821 0.173647 1.032719 0.072 Uiso 1 1 calc R U . . .
H66C H 0.954973 0.137447 1.042640 0.072 Uiso 1 1 calc R U . . .
C36 C 0.6520(6) 1.2390(4) 0.7160(3) 0.0462(15) Uani 1 1 d . . . . .
H36A H 0.723793 1.199432 0.699099 0.069 Uiso 1 1 calc R U . . .
H36B H 0.637131 1.232648 0.757415 0.069 Uiso 1 1 calc R U . . .
H36C H 0.663286 1.288908 0.704813 0.069 Uiso 1 1 calc R U . . .
C8 C -0.2762(7) 0.8003(4) 0.8915(3) 0.0535(17) Uani 1 1 d . . . . .
H8A H -0.193867 0.802272 0.878795 0.080 Uiso 1 1 calc R U . . .
H8B H -0.296463 0.797319 0.933113 0.080 Uiso 1 1 calc R U . . .
H8C H -0.330292 0.846058 0.877830 0.080 Uiso 1 1 calc R U . . .
C2 C -0.0966(6) 0.7119(4) 0.6128(3) 0.0537(17) Uani 1 1 d . . . . .
H2A H -0.108676 0.662456 0.625587 0.081 Uiso 1 1 calc R U . . .
H2B H -0.026291 0.715927 0.624498 0.081 Uiso 1 1 calc R U . . .
H2C H -0.084590 0.716753 0.571366 0.081 Uiso 1 1 calc R U . . .
C71 C 1.0118(7) 0.3251(4) 0.7759(3) 0.0515(16) Uani 1 1 d . . . . .
H71A H 0.939583 0.365541 0.790997 0.077 Uiso 1 1 calc R U . . .
H71B H 1.026734 0.327212 0.734334 0.077 Uiso 1 1 calc R U . . .
H71C H 1.079811 0.331930 0.788136 0.077 Uiso 1 1 calc R U . . .
C40 C 0.7739(6) 1.1852(4) 0.4492(3) 0.0493(15) Uani 1 1 d . . . . .
H40A H 0.841296 1.196743 0.458527 0.074 Uiso 1 1 calc R U . . .
H40B H 0.789918 1.177455 0.408378 0.074 Uiso 1 1 calc R U . . .
H40C H 0.762788 1.139036 0.470230 0.074 Uiso 1 1 calc R U . . .
C70 C 1.1075(6) 0.1856(4) 0.7782(3) 0.0513(16) Uani 1 1 d . . . . .
H70A H 1.177134 0.199301 0.782717 0.077 Uiso 1 1 calc R U . . .
H70B H 1.115452 0.176357 0.738138 0.077 Uiso 1 1 calc R U . . .
H70C H 1.102413 0.139696 0.801125 0.077 Uiso 1 1 calc R U . . .
C35 C 0.5306(7) 1.1537(4) 0.7090(3) 0.0524(17) Uani 1 1 d . . . . .
H35A H 0.461480 1.150628 0.695634 0.079 Uiso 1 1 calc R U . . .
H35B H 0.518222 1.143975 0.750126 0.079 Uiso 1 1 calc R U . . .
H35C H 0.602374 1.115718 0.690082 0.079 Uiso 1 1 calc R U . . .
C6 C -0.1936(6) 0.6603(4) 0.8824(3) 0.0509(16) Uani 1 1 d . . . . .
H6A H -0.193730 0.617786 0.861498 0.076 Uiso 1 1 calc R U . . .
H6B H -0.211489 0.648542 0.923316 0.076 Uiso 1 1 calc R U . . .
H6C H -0.115049 0.668763 0.871595 0.076 Uiso 1 1 calc R U . . .
C4 C -0.1851(8) 0.8519(4) 0.6267(3) 0.0573(19) Uani 1 1 d . . . . .
H4A H -0.171004 0.862477 0.585633 0.086 Uiso 1 1 calc R U . . .
H4B H -0.115608 0.852442 0.640882 0.086 Uiso 1 1 calc R U . . .
H4C H -0.255634 0.890819 0.645561 0.086 Uiso 1 1 calc R U . . .
C68 C 0.9395(7) 0.3202(4) 1.0413(3) 0.0502(15) Uani 1 1 d . . . . .
H68A H 0.908442 0.364397 1.017559 0.075 Uiso 1 1 calc R U . . .
H68B H 1.026676 0.307129 1.033745 0.075 Uiso 1 1 calc R U . . .
H68C H 0.906712 0.331963 1.081418 0.075 Uiso 1 1 calc R U . . .
C34 C 0.4326(7) 1.2931(4) 0.7195(3) 0.0573(18) Uani 1 1 d . . . . .
H34A H 0.443222 1.343278 0.708660 0.086 Uiso 1 1 calc R U . . .
H34B H 0.414950 1.287120 0.760993 0.086 Uiso 1 1 calc R U . . .
H34C H 0.366383 1.288080 0.704722 0.086 Uiso 1 1 calc R U . . .

loop_
_atom_site_aniso_label
_atom_site_aniso_U_11
_atom_site_aniso_U_22
_atom_site_aniso_U_33
_atom_site_aniso_U_23
_atom_site_aniso_U_13
_atom_site_aniso_U_12
Al6 0.0216(7) 0.0217(7) 0.0259(7) 0.0026(5) -0.0063(5) -0.0083(5)
Al4 0.0240(7) 0.0222(7) 0.0268(7) 0.0028(5) -0.0068(5) -0.0046(5)
Al1 0.0244(7) 0.0271(7) 0.0268(7) 0.0015(6) -0.0068(6) -0.0085(6)
Al5 0.0236(7) 0.0261(7) 0.0294(7) 0.0088(6) -0.0091(6) -0.0117(6)
Al3 0.0276(7) 0.0275(7) 0.0312(8) 0.0079(6) -0.0098(6) -0.0122(6)
Al2 0.0263(7) 0.0283(7) 0.0264(7) 0.0051(6) -0.0082(6) -0.0131(6)
F35 0.0379(18) 0.0450(19) 0.0455(18) -0.0054(15) -0.0179(14) -0.0070(15)
F60 0.0436(18) 0.0459(19) 0.0415(18) -0.0010(15) -0.0176(15) -0.0175(15)
F30 0.0374(17) 0.0313(16) 0.0414(17) -0.0009(13) 0.0001(14) -0.0024(13)
F59 0.0345(17) 0.0370(17) 0.0496(19) -0.0029(14) 0.0065(14) -0.0151(14)
F64 0.051(2) 0.0350(17) 0.0453(18) -0.0007(14) -0.0176(15) -0.0196(15)
F9 0.0393(18) 0.0439(19) 0.0471(19) -0.0058(15) 0.0082(15) -0.0187(15)
F15 0.0456(19) 0.050(2) 0.0427(18) -0.0053(15) -0.0211(15) -0.0101(16)
F29 0.0436(19) 0.0375(17) 0.052(2) 0.0083(15) -0.0134(15) -0.0185(15)
O3 0.0274(17) 0.0250(16) 0.0212(16) 0.0066(13) -0.0069(13) -0.0114(14)
F34 0.0297(17) 0.048(2) 0.055(2) 0.0004(16) 0.0039(15) -0.0089(15)
F5 0.0286(16) 0.0417(18) 0.057(2) 0.0015(16) -0.0052(15) -0.0039(14)
F50 0.0393(18) 0.0319(16) 0.054(2) 0.0083(14) 0.0016(15) -0.0168(14)
F45 0.0381(18) 0.0377(17) 0.0511(19) 0.0103(15) -0.0197(15) -0.0084(14)
O6 0.0307(18) 0.0257(17) 0.0233(16) 0.0061(13) -0.0074(14) -0.0077(14)
F49 0.0424(18) 0.0409(18) 0.0445(18) 0.0105(14) -0.0202(15) -0.0160(15)
F10 0.0393(18) 0.0346(17) 0.053(2) 0.0052(15) 0.0023(15) -0.0133(14)
O2 0.0326(18) 0.0316(18) 0.0219(16) 0.0045(14) -0.0058(14) -0.0147(15)
F19 0.049(2) 0.0426(19) 0.051(2) 0.0017(15) -0.0175(16) -0.0222(16)
F54 0.0379(19) 0.0353(18) 0.081(3) 0.0140(17) -0.0084(18) -0.0157(15)
O5 0.0273(17) 0.0230(16) 0.0237(16) 0.0059(13) -0.0065(13) -0.0083(13)
F55 0.0382(18) 0.0354(18) 0.060(2) 0.0019(16) 0.0066(16) -0.0044(14)
O4 0.0252(17) 0.0249(16) 0.0237(16) 0.0037(13) -0.0055(13) -0.0096(13)
F24 0.0407(18) 0.0424(18) 0.0463(18) 0.0045(15) -0.0202(15) -0.0159(15)
F56 0.063(2) 0.0266(17) 0.063(2) -0.0031(16) -0.0076(19) -0.0029(16)
O1 0.0303(18) 0.0281(17) 0.0228(16) 0.0059(13) -0.0068(13) -0.0112(14)
F14 0.048(2) 0.0365(18) 0.065(2) 0.0162(16) -0.0174(17) -0.0183(16)
F25 0.0393(19) 0.049(2) 0.052(2) 0.0137(16) -0.0041(16) -0.0143(16)
F40 0.048(2) 0.0360(18) 0.071(2) 0.0073(17) -0.0283(18) -0.0101(15)
F20 0.0425(19) 0.0440(19) 0.052(2) 0.0113(16) -0.0156(16) -0.0094(15)
F44 0.0449(19) 0.0406(18) 0.057(2) 0.0112(16) -0.0298(16) -0.0126(15)
F6 0.061(2) 0.0332(18) 0.060(2) -0.0026(16) -0.0111(19) -0.0041(16)
F63 0.075(3) 0.0247(16) 0.050(2) 0.0023(15) 0.0002(19) -0.0064(16)
F48 0.054(2) 0.066(2) 0.054(2) -0.0039(18) -0.0166(17) -0.0372(19)
F51 0.0296(17) 0.052(2) 0.061(2) -0.0047(17) 0.0041(15) -0.0147(15)
F36 0.0391(19) 0.060(2) 0.059(2) 0.0071(18) -0.0257(17) -0.0031(17)
F39 0.060(2) 0.0363(18) 0.058(2) -0.0025(16) -0.0297(18) -0.0111(16)
F41 0.061(2) 0.0284(17) 0.077(3) 0.0008(17) -0.023(2) -0.0081(16)
F31 0.094(3) 0.0306(18) 0.052(2) -0.0027(16) -0.014(2) -0.0211(19)
F23 0.058(2) 0.067(2) 0.059(2) -0.0085(19) -0.0212(19) -0.033(2)
F58 0.046(2) 0.050(2) 0.067(2) 0.0034(18) 0.0022(18) -0.0320(17)
F57 0.070(3) 0.0319(18) 0.072(3) 0.0081(17) -0.017(2) -0.0281(18)
F18 0.079(3) 0.0318(18) 0.053(2) -0.0023(16) -0.001(2) -0.0071(18)
F52 0.038(2) 0.041(2) 0.087(3) -0.013(2) -0.0056(19) 0.0062(16)
F53 0.057(2) 0.0267(17) 0.086(3) 0.0085(18) -0.014(2) -0.0087(16)
F43 0.043(2) 0.059(2) 0.065(2) -0.0086(19) -0.0222(17) -0.0182(17)
F61 0.039(2) 0.082(3) 0.071(3) 0.013(2) -0.0335(19) -0.0120(19)
F46 0.059(2) 0.0262(17) 0.066(2) 0.0140(16) -0.0001(19) -0.0039(16)
F13 0.068(3) 0.0333(18) 0.064(2) 0.0098(17) -0.024(2) -0.0114(17)
F37 0.052(2) 0.0366(19) 0.088(3) 0.0104(19) -0.026(2) 0.0046(17)
F47 0.074(3) 0.0352(19) 0.076(3) -0.0109(18) 0.002(2) -0.0296(19)
F7 0.079(3) 0.043(2) 0.071(3) 0.0064(19) -0.018(2) -0.034(2)
F21 0.066(3) 0.0294(18) 0.065(2) 0.0099(17) 0.006(2) -0.0016(17)
F12 0.044(2) 0.048(2) 0.071(3) -0.0072(19) -0.0154(19) 0.0076(17)
F38 0.084(3) 0.0271(18) 0.085(3) -0.0065(18) -0.034(2) -0.0062(18)
F8 0.053(2) 0.060(2) 0.067(3) 0.000(2) 0.0057(19) -0.037(2)
F22 0.083(3) 0.041(2) 0.069(3) -0.0166(19) 0.007(2) -0.036(2)
F42 0.063(2) 0.046(2) 0.080(3) -0.017(2) -0.014(2) -0.0260(19)
F26 0.0322(19) 0.081(3) 0.064(2) -0.006(2) -0.0068(17) 0.0074(19)
F33 0.041(2) 0.091(3) 0.078(3) 0.019(2) -0.0039(19) -0.044(2)
F11 0.0307(18) 0.055(2) 0.073(3) -0.0001(19) 0.0061(17) -0.0124(16)
F28 0.084(3) 0.0287(18) 0.079(3) 0.0100(18) -0.037(2) -0.0150(18)
F62 0.048(2) 0.055(2) 0.079(3) 0.015(2) -0.015(2) 0.0186(19)
F16 0.041(2) 0.089(3) 0.071(3) -0.002(2) -0.033(2) -0.002(2)
F32 0.100(4) 0.061(3) 0.074(3) 0.012(2) -0.021(3) -0.061(3)
F17 0.062(3) 0.061(3) 0.081(3) -0.005(2) -0.022(2) 0.028(2)
F27 0.073(3) 0.044(2) 0.082(3) -0.011(2) -0.031(2) 0.020(2)
C48 0.031(3) 0.038(3) 0.031(3) 0.000(2) -0.008(2) -0.010(2)
C33 0.027(2) 0.030(2) 0.014(2) 0.0068(18) -0.0063(17) -0.010(2)
C41 0.032(3) 0.027(2) 0.027(2) 0.0030(19) -0.008(2) -0.013(2)
C47 0.028(2) 0.027(2) 0.026(2) 0.0032(19) -0.0066(19) -0.005(2)
C86 0.032(3) 0.032(3) 0.029(2) 0.005(2) -0.008(2) -0.011(2)
C16 0.031(3) 0.040(3) 0.030(3) 0.000(2) -0.005(2) -0.008(2)
C96 0.032(3) 0.032(3) 0.030(3) -0.001(2) -0.009(2) -0.003(2)
C65 0.025(2) 0.034(3) 0.017(2) 0.0018(19) -0.0075(18) -0.002(2)
C85 0.025(2) 0.032(3) 0.032(3) 0.005(2) -0.009(2) -0.010(2)
C69 0.031(3) 0.031(3) 0.018(2) 0.0070(19) -0.0093(19) -0.008(2)
C1 0.032(3) 0.036(3) 0.015(2) 0.0082(19) -0.0087(18) -0.016(2)
C91 0.029(3) 0.027(2) 0.029(2) 0.001(2) -0.007(2) -0.004(2)
C52 0.034(3) 0.030(3) 0.029(3) 0.005(2) -0.008(2) -0.011(2)
C37 0.032(3) 0.034(3) 0.020(2) 0.0033(19) -0.0056(19) -0.012(2)
C5 0.034(3) 0.041(3) 0.018(2) 0.005(2) -0.0067(19) -0.013(2)
C15 0.027(3) 0.034(3) 0.031(3) 0.002(2) -0.005(2) -0.008(2)
C46 0.035(3) 0.031(3) 0.029(3) 0.005(2) -0.008(2) -0.011(2)
C42 0.036(3) 0.032(3) 0.029(3) -0.001(2) -0.005(2) -0.015(2)
C59 0.027(2) 0.032(3) 0.032(3) 0.002(2) -0.006(2) -0.013(2)
C9 0.031(3) 0.037(3) 0.027(2) 0.001(2) -0.010(2) -0.012(2)
C14 0.036(3) 0.037(3) 0.030(3) -0.005(2) -0.005(2) -0.013(2)
C10 0.032(3) 0.035(3) 0.032(3) 0.006(2) -0.013(2) -0.011(2)
C20 0.033(3) 0.040(3) 0.032(3) 0.002(2) -0.005(2) -0.013(2)
C64 0.034(3) 0.028(3) 0.031(3) 0.004(2) -0.005(2) -0.012(2)
C90 0.033(3) 0.041(3) 0.036(3) 0.009(2) -0.009(2) -0.017(2)
C53 0.024(2) 0.030(3) 0.035(3) 0.005(2) -0.011(2) -0.007(2)
C60 0.030(3) 0.031(3) 0.032(3) 0.010(2) -0.004(2) -0.011(2)
C22 0.035(3) 0.035(3) 0.032(3) 0.000(2) -0.005(2) -0.011(2)
C79 0.025(2) 0.041(3) 0.034(3) -0.002(2) -0.011(2) -0.008(2)
C32 0.034(3) 0.033(3) 0.038(3) -0.001(2) -0.011(2) -0.008(2)
C58 0.034(3) 0.027(3) 0.041(3) 0.003(2) -0.009(2) -0.012(2)
C27 0.026(2) 0.039(3) 0.031(3) -0.001(2) -0.009(2) -0.012(2)
C21 0.032(3) 0.033(3) 0.029(3) 0.000(2) -0.003(2) -0.013(2)
C92 0.039(3) 0.031(3) 0.041(3) 0.001(2) -0.012(2) -0.006(2)
C51 0.040(3) 0.029(3) 0.035(3) 0.001(2) 0.001(2) -0.002(2)
C43 0.036(3) 0.045(3) 0.039(3) 0.000(2) -0.003(2) -0.023(3)
C45 0.053(4) 0.024(3) 0.037(3) -0.001(2) -0.011(3) -0.009(2)
C63 0.037(3) 0.043(3) 0.036(3) -0.003(2) -0.006(2) -0.022(3)
C73 0.035(3) 0.031(3) 0.037(3) 0.007(2) -0.013(2) -0.011(2)
C44 0.053(3) 0.028(3) 0.039(3) 0.006(2) -0.015(3) -0.021(3)
C54 0.027(3) 0.034(3) 0.045(3) 0.001(2) -0.006(2) -0.011(2)
C26 0.032(3) 0.030(3) 0.039(3) 0.007(2) 0.000(2) -0.011(2)
C74 0.028(3) 0.032(3) 0.046(3) 0.001(2) -0.008(2) -0.009(2)
C80 0.037(3) 0.038(3) 0.037(3) 0.003(2) -0.013(2) -0.008(2)
C84 0.040(3) 0.028(3) 0.043(3) 0.005(2) -0.022(2) -0.006(2)
C87 0.059(4) 0.031(3) 0.033(3) 0.005(2) -0.016(3) -0.021(3)
C95 0.029(3) 0.048(3) 0.038(3) 0.008(3) -0.012(2) -0.006(2)
C28 0.032(3) 0.040(3) 0.037(3) 0.001(2) -0.011(2) -0.014(2)
C61 0.040(3) 0.026(3) 0.037(3) 0.001(2) 0.003(2) -0.004(2)
C13 0.042(3) 0.053(4) 0.042(3) 0.000(3) -0.006(3) -0.029(3)
C78 0.031(3) 0.036(3) 0.045(3) 0.001(2) -0.014(2) -0.008(2)
C62 0.045(3) 0.028(3) 0.046(3) -0.005(2) 0.007(3) -0.021(2)
C93 0.052(4) 0.026(3) 0.048(3) -0.001(2) -0.013(3) -0.005(2)
C30 0.033(3) 0.035(3) 0.044(3) -0.008(2) -0.009(2) 0.000(2)
C56 0.030(3) 0.035(3) 0.049(3) -0.004(3) -0.006(2) -0.001(2)
C57 0.027(3) 0.043(3) 0.040(3) -0.006(2) -0.004(2) -0.012(2)
C49 0.025(3) 0.056(4) 0.042(3) 0.008(3) -0.014(2) -0.006(3)
C25 0.047(3) 0.032(3) 0.040(3) 0.001(2) 0.003(3) -0.010(3)
C55 0.043(3) 0.024(3) 0.049(3) 0.004(2) -0.010(3) -0.009(2)
C89 0.037(3) 0.057(4) 0.044(3) 0.010(3) -0.008(3) -0.029(3)
C24 0.055(4) 0.033(3) 0.045(3) -0.009(3) 0.005(3) -0.023(3)
C81 0.030(3) 0.047(3) 0.041(3) -0.004(3) -0.008(2) 0.005(3)
C11 0.050(3) 0.035(3) 0.032(3) 0.002(2) -0.012(2) -0.014(3)
C19 0.049(3) 0.031(3) 0.039(3) -0.004(2) 0.001(3) -0.003(3)
C77 0.045(3) 0.028(3) 0.046(3) 0.002(2) -0.005(3) -0.011(2)
C29 0.049(3) 0.031(3) 0.042(3) 0.008(2) -0.021(3) -0.011(2)
C94 0.039(3) 0.027(3) 0.056(4) 0.005(3) -0.007(3) 0.004(2)
C31 0.030(3) 0.042(3) 0.042(3) 0.000(2) -0.008(2) -0.011(2)
C50 0.032(3) 0.043(3) 0.045(3) 0.010(3) -0.006(2) 0.009(3)
C88 0.065(4) 0.051(4) 0.047(3) 0.011(3) -0.023(3) -0.040(3)
C38 0.043(3) 0.056(4) 0.030(3) 0.002(3) -0.011(2) -0.019(3)
C12 0.061(4) 0.038(3) 0.041(3) -0.001(3) -0.014(3) -0.023(3)
C7 0.038(3) 0.054(4) 0.032(3) 0.009(3) -0.004(2) -0.015(3)
C23 0.039(3) 0.050(4) 0.040(3) -0.010(3) -0.003(2) -0.022(3)
C76 0.044(3) 0.035(3) 0.050(3) -0.009(3) -0.007(3) -0.017(3)
C72 0.044(3) 0.060(4) 0.035(3) 0.002(3) -0.013(3) -0.022(3)
C75 0.032(3) 0.049(3) 0.041(3) -0.006(3) -0.008(2) -0.015(3)
C17 0.030(3) 0.057(4) 0.043(3) 0.000(3) -0.014(2) 0.001(3)
C83 0.058(4) 0.033(3) 0.046(3) 0.004(2) -0.022(3) -0.016(3)
C18 0.034(3) 0.047(4) 0.044(3) 0.009(3) -0.006(3) 0.006(3)
C67 0.041(3) 0.056(4) 0.031(3) 0.005(3) -0.008(2) -0.007(3)
C3 0.048(3) 0.056(4) 0.031(3) 0.002(3) -0.015(2) -0.023(3)
C39 0.058(4) 0.048(4) 0.039(3) 0.011(3) -0.009(3) -0.027(3)
C82 0.055(4) 0.037(3) 0.058(4) -0.013(3) -0.033(3) 0.015(3)
C66 0.050(4) 0.053(4) 0.036(3) 0.003(3) -0.013(3) -0.006(3)
C36 0.047(4) 0.066(4) 0.035(3) 0.001(3) -0.012(3) -0.029(3)
C8 0.068(5) 0.066(4) 0.036(3) -0.001(3) -0.018(3) -0.029(4)
C2 0.050(4) 0.074(5) 0.031(3) 0.004(3) -0.004(3) -0.014(3)
C71 0.066(4) 0.053(4) 0.044(3) 0.013(3) -0.017(3) -0.030(3)
C40 0.051(4) 0.053(4) 0.035(3) -0.002(3) 0.001(3) -0.010(3)
C70 0.045(4) 0.061(4) 0.035(3) 0.001(3) -0.002(3) -0.003(3)
C35 0.079(5) 0.052(4) 0.037(3) 0.012(3) -0.016(3) -0.037(4)
C6 0.039(3) 0.065(4) 0.038(3) 0.010(3) -0.009(3) -0.003(3)
C4 0.091(6) 0.067(5) 0.033(3) 0.013(3) -0.013(3) -0.056(4)
C68 0.060(4) 0.056(4) 0.039(3) 0.000(3) -0.016(3) -0.019(3)
C34 0.054(4) 0.066(5) 0.036(3) 0.010(3) -0.003(3) -0.003(3)

loop_
_atom_type_symbol
_atom_type_description
_atom_type_scat_dispersion_real
_atom_type_scat_dispersion_imag
_atom_type_scat_source
C C 0.0181 0.0091 'International Tables Vol C Tables 4.2.6.8 and 6.1.1.4'
H H 0.0000 0.0000 'International Tables Vol C Tables 4.2.6.8 and 6.1.1.4'
Al Al 0.2130 0.2455 'International Tables Vol C Tables 4.2.6.8 and 6.1.1.4'
F F 0.0727 0.0534 'International Tables Vol C Tables 4.2.6.8 and 6.1.1.4'
O O 0.0492 0.0322 'International Tables Vol C Tables 4.2.6.8 and 6.1.1.4'

loop_
_geom_angle_atom_site_label_1
_geom_angle_atom_site_label_2
_geom_angle_atom_site_label_3
_geom_angle
_geom_angle_site_symmetry_1
_geom_angle_site_symmetry_3
_geom_angle_publ_flag
O3 Al6 Al5 41.03(11) . . ?
O3 Al6 C41 109.64(19) . . ?
O3 Al6 C47 116.35(19) . . ?
O4 Al6 Al5 41.04(11) . . ?
O4 Al6 O3 81.96(15) . . ?
O4 Al6 C41 118.29(19) . . ?
O4 Al6 C47 112.18(19) . . ?
C41 Al6 Al5 124.76(16) . . ?
C41 Al6 C47 114.5(2) . . ?
C47 Al6 Al5 120.63(16) . . ?
O6 Al4 Al3 41.06(11) . . ?
O6 Al4 C85 111.61(19) . . ?
O6 Al4 C91 117.7(2) . . ?
O5 Al4 Al3 40.87(11) . . ?
O5 Al4 O6 81.84(16) . . ?
O5 Al4 C85 115.90(19) . . ?
O5 Al4 C91 112.21(19) . . ?
C85 Al4 Al3 120.15(16) . . ?
C85 Al4 C91 113.9(2) . . ?
C91 Al4 Al3 125.96(17) . . ?
O2 Al1 Al2 41.06(11) . . ?
O2 Al1 C15 118.0(2) . . ?
O2 Al1 C9 109.09(19) . . ?
O1 Al1 Al2 41.05(11) . . ?
O1 Al1 O2 82.08(16) . . ?
O1 Al1 C15 110.2(2) . . ?
O1 Al1 C9 119.0(2) . . ?
C15 Al1 Al2 121.52(17) . . ?
C15 Al1 C9 114.7(2) . . ?
C9 Al1 Al2 123.77(17) . . ?
O3 Al5 Al6 41.32(11) . . ?
O3 Al5 O4 82.46(15) . . ?
O3 Al5 C59 112.87(19) . . ?
O3 Al5 C53 118.1(2) . . ?
O4 Al5 Al6 41.25(11) . . ?
O4 Al5 C59 116.60(19) . . ?
O4 Al5 C53 110.72(19) . . ?
C59 Al5 Al6 121.43(16) . . ?
C53 Al5 Al6 125.60(16) . . ?
C53 Al5 C59 112.9(2) . . ?
O6 Al3 Al4 41.58(11) . . ?
O6 Al3 C79 116.8(2) . . ?
O6 Al3 C73 110.3(2) . . ?
O5 Al3 Al4 41.12(11) . . ?
O5 Al3 O6 82.61(16) . . ?
O5 Al3 C79 112.14(19) . . ?
O5 Al3 C73 117.7(2) . . ?
C79 Al3 Al4 121.34(17) . . ?
C73 Al3 Al4 124.76(17) . . ?
C73 Al3 C79 113.9(2) . . ?
O2 Al2 Al1 40.98(11) . . ?
O2 Al2 C27 118.0(2) . . ?
O2 Al2 C21 112.2(2) . . ?
O1 Al2 Al1 40.94(11) . . ?
O1 Al2 O2 81.89(16) . . ?
O1 Al2 C27 112.94(19) . . ?
O1 Al2 C21 117.0(2) . . ?
C27 Al2 Al1 125.88(16) . . ?
C27 Al2 C21 112.0(2) . . ?
C21 Al2 Al1 122.16(17) . . ?
Al5 O3 Al6 97.65(16) . . ?
C33 O3 Al6 130.6(3) . . ?
C33 O3 Al5 131.7(3) . . ?
Al3 O6 Al4 97.36(17) . . ?
C65 O6 Al4 132.8(3) . . ?
C65 O6 Al3 129.8(3) . . ?
Al1 O2 Al2 97.96(17) . . ?
C1 O2 Al1 130.1(3) . . ?
C1 O2 Al2 131.9(3) . . ?
Al3 O5 Al4 98.01(16) . . ?
C69 O5 Al4 132.0(3) . . ?
C69 O5 Al3 129.9(3) . . ?
Al5 O4 Al6 97.72(16) . . ?
C37 O4 Al6 131.2(3) . . ?
C37 O4 Al5 131.0(3) . . ?
Al1 O1 Al2 98.01(16) . . ?
C5 O1 Al1 130.3(3) . . ?
C5 O1 Al2 131.6(3) . . ?
F60 C48 C47 119.4(5) . . ?
F60 C48 C49 116.7(5) . . ?
C49 C48 C47 123.9(5) . . ?
O3 C33 C36 106.1(4) . . ?
O3 C33 C35 109.4(4) . . ?
C36 C33 C35 110.4(5) . . ?
C34 C33 O3 108.4(4) . . ?
C34 C33 C36 111.4(5) . . ?
C34 C33 C35 110.9(5) . . ?
C46 C41 Al6 125.3(4) . . ?
C46 C41 C42 113.4(5) . . ?
C42 C41 Al6 121.1(4) . . ?
C48 C47 Al6 120.5(4) . . ?
C52 C47 Al6 124.6(4) . . ?
C52 C47 C48 114.9(5) . . ?
F30 C86 C85 118.8(5) . . ?
F30 C86 C87 116.5(5) . . ?
C87 C86 C85 124.7(5) . . ?
F15 C16 C15 119.1(5) . . ?
F15 C16 C17 117.4(5) . . ?
C17 C16 C15 123.4(5) . . ?
F35 C96 C91 119.1(5) . . ?
F35 C96 C95 117.0(5) . . ?
C95 C96 C91 123.9(5) . . ?
O6 C65 C67 106.8(4) . . ?
O6 C65 C68 108.7(4) . . ?
C67 C65 C68 111.0(5) . . ?
C66 C65 O6 108.4(4) . . ?
C66 C65 C67 112.8(5) . . ?
C66 C65 C68 109.0(5) . . ?
C86 C85 Al4 126.1(4) . . ?
C86 C85 C90 113.5(5) . . ?
C90 C85 Al4 120.4(4) . . ?
O5 C69 C72 106.2(4) . . ?
O5 C69 C70 108.2(4) . . ?
C71 C69 O5 108.9(4) . . ?
C71 C69 C72 110.9(5) . . ?
C71 C69 C70 111.6(5) . . ?
C70 C69 C72 110.9(5) . . ?
O2 C1 C4 109.1(4) . . ?
C3 C1 O2 106.7(4) . . ?
C3 C1 C2 110.3(5) . . ?
C3 C1 C4 111.9(5) . . ?
C2 C1 O2 107.2(4) . . ?
C2 C1 C4 111.5(5) . . ?
C96 C91 Al4 121.5(4) . . ?
C92 C91 Al4 124.6(4) . . ?
C92 C91 C96 113.9(5) . . ?
F64 C52 C47 120.7(5) . . ?
F64 C52 C51 115.9(5) . . ?
C47 C52 C51 123.5(5) . . ?
O4 C37 C38 105.9(4) . . ?
O4 C37 C39 108.9(4) . . ?
O4 C37 C40 109.5(4) . . ?
C39 C37 C38 111.0(5) . . ?
C39 C37 C40 110.6(5) . . ?
C40 C37 C38 111.0(5) . . ?
O1 C5 C6 107.6(4) . . ?
C7 C5 O1 106.6(4) . . ?
C7 C5 C8 112.8(5) . . ?
C7 C5 C6 111.6(5) . . ?
C8 C5 O1 107.3(4) . . ?
C8 C5 C6 110.7(5) . . ?
C16 C15 Al1 120.5(4) . . ?
C20 C15 Al1 124.8(4) . . ?
C20 C15 C16 114.5(5) . . ?
F55 C46 C41 119.0(5) . . ?
F55 C46 C45 115.7(5) . . ?
C45 C46 C41 125.3(5) . . ?
F59 C42 C41 119.4(4) . . ?
F59 C42 C43 116.6(5) . . ?
C43 C42 C41 123.8(5) . . ?
C64 C59 Al5 120.8(4) . . ?
C64 C59 C60 114.6(5) . . ?
C60 C59 Al5 124.5(4) . . ?
C14 C9 Al1 121.4(4) . . ?
C10 C9 Al1 124.7(4) . . ?
C10 C9 C14 113.6(5) . . ?
F9 C14 C9 119.1(5) . . ?
F9 C14 C13 116.8(5) . . ?
C13 C14 C9 124.1(5) . . ?
F5 C10 C9 119.3(5) . . ?
F5 C10 C11 116.6(5) . . ?
C11 C10 C9 124.1(5) . . ?
F19 C20 C15 119.8(5) . . ?
F19 C20 C19 116.0(5) . . ?
C15 C20 C19 124.1(5) . . ?
F49 C64 C59 119.1(5) . . ?
F49 C64 C63 116.7(5) . . ?
C63 C64 C59 124.2(5) . . ?
F34 C90 C85 119.3(5) . . ?
F34 C90 C89 116.7(5) . . ?
C89 C90 C85 124.0(6) . . ?
C58 C53 Al5 121.1(4) . . ?
C54 C53 Al5 124.8(4) . . ?
C54 C53 C58 113.9(5) . . ?
F45 C60 C59 120.7(5) . . ?
F45 C60 C61 116.0(5) . . ?
C59 C60 C61 123.3(5) . . ?
F24 C22 C21 119.6(5) . . ?
F24 C22 C23 115.6(5) . . ?
C21 C22 C23 124.8(5) . . ?
C80 C79 Al3 121.1(4) . . ?
C84 C79 Al3 124.8(4) . . ?
C84 C79 C80 114.1(5) . . ?
F10 C32 C27 119.8(5) . . ?
F10 C32 C31 116.4(5) . . ?
C31 C32 C27 123.7(5) . . ?
F50 C58 C53 119.5(5) . . ?
C57 C58 F50 116.1(5) . . ?
C57 C58 C53 124.3(5) . . ?
C32 C27 Al2 119.7(4) . . ?
C28 C27 Al2 126.1(4) . . ?
C28 C27 C32 114.2(5) . . ?
C22 C21 Al2 121.1(4) . . ?
C22 C21 C26 113.9(5) . . ?
C26 C21 Al2 125.0(4) . . ?
F39 C92 C91 119.5(5) . . ?
F39 C92 C93 116.2(5) . . ?
C93 C92 C91 124.3(6) . . ?
F63 C51 C52 121.1(6) . . ?
F63 C51 C50 120.3(5) . . ?
C50 C51 C52 118.5(5) . . ?
F58 C43 C42 120.7(5) . . ?
F58 C43 C44 119.7(5) . . ?
C44 C43 C42 119.6(5) . . ?
F56 C45 C46 121.8(6) . . ?
F56 C45 C44 119.5(5) . . ?
C46 C45 C44 118.6(5) . . ?
F48 C63 C64 121.2(5) . . ?
F48 C63 C62 120.0(5) . . ?
C64 C63 C62 118.8(5) . . ?
C74 C73 Al3 122.6(4) . . ?
C74 C73 C78 114.0(5) . . ?
C78 C73 Al3 122.9(4) . . ?
F57 C44 C43 120.9(5) . . ?
F57 C44 C45 120.0(5) . . ?
C45 C44 C43 119.1(5) . . ?
F54 C54 C53 119.5(5) . . ?
F54 C54 C55 116.0(5) . . ?
C55 C54 C53 124.5(5) . . ?
F20 C26 C21 120.0(5) . . ?
F20 C26 C25 116.9(5) . . ?
C25 C26 C21 123.0(6) . . ?
F44 C74 C73 118.7(5) . . ?
C75 C74 F44 117.0(5) . . ?
C75 C74 C73 124.2(5) . . ?
F25 C80 C79 119.3(5) . . ?
F25 C80 C81 116.4(5) . . ?
C81 C80 C79 124.3(6) . . ?
F29 C84 C79 120.1(5) . . ?
F29 C84 C83 116.0(5) . . ?
C79 C84 C83 123.9(6) . . ?
F31 C87 C86 120.8(6) . . ?
F31 C87 C88 120.8(5) . . ?
C86 C87 C88 118.4(5) . . ?
F36 C95 C96 120.3(6) . . ?
F36 C95 C94 121.0(5) . . ?
C96 C95 C94 118.6(5) . . ?
F14 C28 C27 119.5(5) . . ?
F14 C28 C29 116.5(5) . . ?
C27 C28 C29 123.9(5) . . ?
F46 C61 C60 121.1(6) . . ?
F46 C61 C62 119.9(5) . . ?
C62 C61 C60 119.0(5) . . ?
F8 C13 C14 120.6(6) . . ?
F8 C13 C12 119.7(5) . . ?
C12 C13 C14 119.7(6) . . ?
F40 C78 C73 120.2(5) . . ?
F40 C78 C77 116.0(5) . . ?
C77 C78 C73 123.7(5) . . ?
F47 C62 C63 119.8(6) . . ?
F47 C62 C61 120.1(6) . . ?
C61 C62 C63 120.0(5) . . ?
F38 C93 C92 120.9(6) . . ?
F38 C93 C94 119.9(5) . . ?
C94 C93 C92 119.2(5) . . ?
F12 C30 C29 120.4(6) . . ?
F12 C30 C31 119.2(6) . . ?
C29 C30 C31 120.4(5) . . ?
F52 C56 C57 121.1(5) . . ?
F52 C56 C55 120.3(5) . . ?
C57 C56 C55 118.6(5) . . ?
F51 C57 C58 121.9(5) . . ?
F51 C57 C56 118.2(5) . . ?
C58 C57 C56 119.8(5) . . ?
F61 C49 C48 121.2(6) . . ?
F61 C49 C50 119.8(5) . . ?
C50 C49 C48 119.0(5) . . ?
F21 C25 C26 120.4(6) . . ?
F21 C25 C24 119.6(6) . . ?
C24 C25 C26 120.0(6) . . ?
F53 C55 C54 122.1(5) . . ?
F53 C55 C56 119.1(5) . . ?
C54 C55 C56 118.8(5) . . ?
F33 C89 C90 121.2(6) . . ?
F33 C89 C88 118.6(6) . . ?
C90 C89 C88 120.2(6) . . ?
F22 C24 C25 120.3(6) . . ?
F22 C24 C23 119.7(6) . . ?
C25 C24 C23 120.1(5) . . ?
F26 C81 C80 121.3(6) . . ?
F26 C81 C82 120.0(5) . . ?
C82 C81 C80 118.6(6) . . ?
F6 C11 C10 120.9(5) . . ?
F6 C11 C12 119.3(5) . . ?
C12 C11 C10 119.7(6) . . ?
F18 C19 C20 121.5(6) . . ?
F18 C19 C18 120.3(6) . . ?
C18 C19 C20 118.3(6) . . ?
F41 C77 C78 120.9(6) . . ?
F41 C77 C76 120.5(5) . . ?
C78 C77 C76 118.6(5) . . ?
F13 C29 C28 120.5(6) . . ?
F13 C29 C30 120.8(5) . . ?
C30 C29 C28 118.7(5) . . ?
F37 C94 C95 119.6(6) . . ?
F37 C94 C93 120.3(6) . . ?
C93 C94 C95 120.1(5) . . ?
F11 C31 C32 121.4(5) . . ?
F11 C31 C30 119.6(5) . . ?
C30 C31 C32 119.0(5) . . ?
F62 C50 C51 119.9(6) . . ?
F62 C50 C49 120.0(6) . . ?
C49 C50 C51 120.1(5) . . ?
F32 C88 C87 119.2(6) . . ?
F32 C88 C89 121.7(6) . . ?
C89 C88 C87 119.1(5) . . ?
C37 C38 H38A 109.5 . . ?
C37 C38 H38B 109.5 . . ?
C37 C38 H38C 109.5 . . ?
H38A C38 H38B 109.5 . . ?
H38A C38 H38C 109.5 . . ?
H38B C38 H38C 109.5 . . ?
F7 C12 C13 121.4(6) . . ?
F7 C12 C11 119.9(6) . . ?
C13 C12 C11 118.7(5) . . ?
C5 C7 H7A 109.5 . . ?
C5 C7 H7B 109.5 . . ?
C5 C7 H7C 109.5 . . ?
H7A C7 H7B 109.5 . . ?
H7A C7 H7C 109.5 . . ?
H7B C7 H7C 109.5 . . ?
F23 C23 C22 121.3(6) . . ?
F23 C23 C24 120.5(5) . . ?
C24 C23 C22 118.1(6) . . ?
F42 C76 C77 119.4(6) . . ?
F42 C76 C75 120.8(6) . . ?
C75 C76 C77 119.8(5) . . ?
C69 C72 H72A 109.5 . . ?
C69 C72 H72B 109.5 . . ?
C69 C72 H72C 109.5 . . ?
H72A C72 H72B 109.5 . . ?
H72A C72 H72C 109.5 . . ?
H72B C72 H72C 109.5 . . ?
F43 C75 C74 121.2(6) . . ?
F43 C75 C76 119.1(5) . . ?
C74 C75 C76 119.7(5) . . ?
F16 C17 C16 120.6(6) . . ?
F16 C17 C18 120.0(5) . . ?
C18 C17 C16 119.4(6) . . ?
F28 C83 C84 120.8(6) . . ?
F28 C83 C82 120.3(6) . . ?
C82 C83 C84 118.9(6) . . ?
F17 C18 C19 119.6(6) . . ?
F17 C18 C17 120.1(6) . . ?
C17 C18 C19 120.3(5) . . ?
C65 C67 H67A 109.5 . . ?
C65 C67 H67B 109.5 . . ?
C65 C67 H67C 109.5 . . ?
H67A C67 H67B 109.5 . . ?
H67A C67 H67C 109.5 . . ?
H67B C67 H67C 109.5 . . ?
C1 C3 H3A 109.5 . . ?
C1 C3 H3B 109.5 . . ?
C1 C3 H3C 109.5 . . ?
H3A C3 H3B 109.5 . . ?
H3A C3 H3C 109.5 . . ?
H3B C3 H3C 109.5 . . ?
C37 C39 H39A 109.5 . . ?
C37 C39 H39B 109.5 . . ?
C37 C39 H39C 109.5 . . ?
H39A C39 H39B 109.5 . . ?
H39A C39 H39C 109.5 . . ?
H39B C39 H39C 109.5 . . ?
F27 C82 C81 120.7(7) . . ?
F27 C82 C83 119.1(7) . . ?
C83 C82 C81 120.2(5) . . ?
C65 C66 H66A 109.5 . . ?
C65 C66 H66B 109.5 . . ?
C65 C66 H66C 109.5 . . ?
H66A C66 H66B 109.5 . . ?
H66A C66 H66C 109.5 . . ?
H66B C66 H66C 109.5 . . ?
C33 C36 H36A 109.5 . . ?
C33 C36 H36B 109.5 . . ?
C33 C36 H36C 109.5 . . ?
H36A C36 H36B 109.5 . . ?
H36A C36 H36C 109.5 . . ?
H36B C36 H36C 109.5 . . ?
C5 C8 H8A 109.5 . . ?
C5 C8 H8B 109.5 . . ?
C5 C8 H8C 109.5 . . ?
H8A C8 H8B 109.5 . . ?
H8A C8 H8C 109.5 . . ?
H8B C8 H8C 109.5 . . ?
C1 C2 H2A 109.5 . . ?
C1 C2 H2B 109.5 . . ?
C1 C2 H2C 109.5 . . ?
H2A C2 H2B 109.5 . . ?
H2A C2 H2C 109.5 . . ?
H2B C2 H2C 109.5 . . ?
C69 C71 H71A 109.5 . . ?
C69 C71 H71B 109.5 . . ?
C69 C71 H71C 109.5 . . ?
H71A C71 H71B 109.5 . . ?
H71A C71 H71C 109.5 . . ?
H71B C71 H71C 109.5 . . ?
C37 C40 H40A 109.5 . . ?
C37 C40 H40B 109.5 . . ?
C37 C40 H40C 109.5 . . ?
H40A C40 H40B 109.5 . . ?
H40A C40 H40C 109.5 . . ?
H40B C40 H40C 109.5 . . ?
C69 C70 H70A 109.5 . . ?
C69 C70 H70B 109.5 . . ?
C69 C70 H70C 109.5 . . ?
H70A C70 H70B 109.5 . . ?
H70A C70 H70C 109.5 . . ?
H70B C70 H70C 109.5 . . ?
C33 C35 H35A 109.5 . . ?
C33 C35 H35B 109.5 . . ?
C33 C35 H35C 109.5 . . ?
H35A C35 H35B 109.5 . . ?
H35A C35 H35C 109.5 . . ?
H35B C35 H35C 109.5 . . ?
C5 C6 H6A 109.5 . . ?
C5 C6 H6B 109.5 . . ?
C5 C6 H6C 109.5 . . ?
H6A C6 H6B 109.5 . . ?
H6A C6 H6C 109.5 . . ?
H6B C6 H6C 109.5 . . ?
C1 C4 H4A 109.5 . . ?
C1 C4 H4B 109.5 . . ?
C1 C4 H4C 109.5 . . ?
H4A C4 H4B 109.5 . . ?
H4A C4 H4C 109.5 . . ?
H4B C4 H4C 109.5 . . ?
C65 C68 H68A 109.5 . . ?
C65 C68 H68B 109.5 . . ?
C65 C68 H68C 109.5 . . ?
H68A C68 H68B 109.5 . . ?
H68A C68 H68C 109.5 . . ?
H68B C68 H68C 109.5 . . ?
C33 C34 H34A 109.5 . . ?
C33 C34 H34B 109.5 . . ?
C33 C34 H34C 109.5 . . ?
H34A C34 H34B 109.5 . . ?
H34A C34 H34C 109.5 . . ?
H34B C34 H34C 109.5 . . ?

loop_
_geom_bond_atom_site_label_1
_geom_bond_atom_site_label_2
_geom_bond_distance
_geom_bond_site_symmetry_2
_geom_bond_publ_flag
Al6 Al5 2.7482(19) . ?
Al6 O3 1.831(3) . ?
Al6 O4 1.828(3) . ?
Al6 C41 1.984(5) . ?
Al6 C47 1.990(5) . ?
Al4 Al3 2.747(2) . ?
Al4 O6 1.838(4) . ?
Al4 O5 1.824(4) . ?
Al4 C85 1.984(5) . ?
Al4 C91 1.989(5) . ?
Al1 Al2 2.751(2) . ?
Al1 O2 1.822(4) . ?
Al1 O1 1.820(4) . ?
Al1 C15 1.985(5) . ?
Al1 C9 1.985(6) . ?
Al5 O3 1.820(3) . ?
Al5 O4 1.821(4) . ?
Al5 C59 2.005(5) . ?
Al5 C53 1.984(5) . ?
Al3 O6 1.820(4) . ?
Al3 O5 1.815(4) . ?
Al3 C79 2.003(6) . ?
Al3 C73 1.985(6) . ?
Al2 O2 1.824(4) . ?
Al2 O1 1.824(4) . ?
Al2 C27 1.985(6) . ?
Al2 C21 1.997(5) . ?
F35 C96 1.359(6) . ?
F60 C48 1.348(6) . ?
F30 C86 1.358(6) . ?
F59 C42 1.347(6) . ?
F64 C52 1.341(6) . ?
F9 C14 1.350(6) . ?
F15 C16 1.347(7) . ?
F29 C84 1.348(7) . ?
O3 C33 1.515(5) . ?
F34 C90 1.349(7) . ?
F5 C10 1.347(6) . ?
F50 C58 1.361(6) . ?
F45 C60 1.332(6) . ?
O6 C65 1.510(5) . ?
F49 C64 1.354(6) . ?
F10 C32 1.348(6) . ?
O2 C1 1.520(5) . ?
F19 C20 1.359(7) . ?
F54 C54 1.362(6) . ?
O5 C69 1.512(5) . ?
F55 C46 1.356(6) . ?
O4 C37 1.506(6) . ?
F24 C22 1.354(7) . ?
F56 C45 1.338(7) . ?
O1 C5 1.517(6) . ?
F14 C28 1.373(7) . ?
F25 C80 1.349(7) . ?
F40 C78 1.345(7) . ?
F20 C26 1.327(7) . ?
F44 C74 1.363(6) . ?
F6 C11 1.344(7) . ?
F63 C51 1.328(7) . ?
F48 C63 1.339(7) . ?
F51 C57 1.354(6) . ?
F36 C95 1.335(7) . ?
F39 C92 1.345(7) . ?
F41 C77 1.340(7) . ?
F31 C87 1.334(7) . ?
F23 C23 1.336(7) . ?
F58 C43 1.342(7) . ?
F57 C44 1.333(6) . ?
F18 C19 1.336(7) . ?
F52 C56 1.319(7) . ?
F53 C55 1.339(6) . ?
F43 C75 1.357(7) . ?
F61 C49 1.343(7) . ?
F46 C61 1.331(7) . ?
F13 C29 1.344(7) . ?
F37 C94 1.342(7) . ?
F47 C62 1.337(6) . ?
F7 C12 1.326(7) . ?
F21 C25 1.352(7) . ?
F12 C30 1.349(7) . ?
F38 C93 1.336(7) . ?
F8 C13 1.341(7) . ?
F22 C24 1.347(7) . ?
F42 C76 1.347(7) . ?
F26 C81 1.340(7) . ?
F33 C89 1.355(7) . ?
F11 C31 1.340(7) . ?
F28 C83 1.350(7) . ?
F62 C50 1.339(7) . ?
F16 C17 1.345(7) . ?
F32 C88 1.333(7) . ?
F17 C18 1.344(7) . ?
F27 C82 1.345(7) . ?
C48 C47 1.385(7) . ?
C48 C49 1.377(8) . ?
C33 C36 1.523(7) . ?
C33 C35 1.525(8) . ?
C33 C34 1.514(8) . ?
C41 C46 1.384(7) . ?
C41 C42 1.385(7) . ?
C47 C52 1.384(7) . ?
C86 C85 1.381(7) . ?
C86 C87 1.379(8) . ?
C16 C15 1.395(8) . ?
C16 C17 1.376(8) . ?
C96 C91 1.393(7) . ?
C96 C95 1.383(8) . ?
C65 C67 1.521(8) . ?
C65 C66 1.508(8) . ?
C65 C68 1.539(8) . ?
C85 C90 1.399(7) . ?
C69 C72 1.530(8) . ?
C69 C71 1.494(8) . ?
C69 C70 1.515(8) . ?
C1 C3 1.512(7) . ?
C1 C2 1.519(8) . ?
C1 C4 1.521(8) . ?
C91 C92 1.390(8) . ?
C52 C51 1.392(8) . ?
C37 C38 1.526(8) . ?
C37 C39 1.510(8) . ?
C37 C40 1.515(8) . ?
C5 C7 1.499(8) . ?
C5 C8 1.500(8) . ?
C5 C6 1.528(8) . ?
C15 C20 1.377(8) . ?
C46 C45 1.373(8) . ?
C42 C43 1.380(8) . ?
C59 C64 1.384(7) . ?
C59 C60 1.391(7) . ?
C9 C14 1.391(8) . ?
C9 C10 1.384(8) . ?
C14 C13 1.380(8) . ?
C10 C11 1.380(8) . ?
C20 C19 1.385(8) . ?
C64 C63 1.377(8) . ?
C90 C89 1.362(8) . ?
C53 C58 1.382(7) . ?
C53 C54 1.376(8) . ?
C60 C61 1.395(8) . ?
C22 C21 1.381(8) . ?
C22 C23 1.389(8) . ?
C79 C80 1.386(8) . ?
C79 C84 1.376(8) . ?
C32 C27 1.392(8) . ?
C32 C31 1.371(8) . ?
C58 C57 1.357(8) . ?
C27 C28 1.377(8) . ?
C21 C26 1.396(8) . ?
C92 C93 1.379(8) . ?
C51 C50 1.384(9) . ?
C43 C44 1.379(9) . ?
C45 C44 1.378(9) . ?
C63 C62 1.386(9) . ?
C73 C74 1.387(8) . ?
C73 C78 1.393(8) . ?
C54 C55 1.367(8) . ?
C26 C25 1.386(8) . ?
C74 C75 1.359(8) . ?
C80 C81 1.377(8) . ?
C84 C83 1.387(8) . ?
C87 C88 1.396(9) . ?
C95 C94 1.387(9) . ?
C28 C29 1.383(8) . ?
C61 C62 1.373(9) . ?
C13 C12 1.373(9) . ?
C78 C77 1.377(8) . ?
C93 C94 1.361(9) . ?
C30 C29 1.365(9) . ?
C30 C31 1.368(9) . ?
C56 C57 1.371(8) . ?
C56 C55 1.393(9) . ?
C49 C50 1.375(10) . ?
C25 C24 1.358(10) . ?
C89 C88 1.365(10) . ?
C24 C23 1.379(9) . ?
C81 C82 1.372(10) . ?
C11 C12 1.377(9) . ?
C19 C18 1.382(10) . ?
C77 C76 1.387(9) . ?
C38 H38A 0.9800 . ?
C38 H38B 0.9800 . ?
C38 H38C 0.9800 . ?
C7 H7A 0.9800 . ?
C7 H7B 0.9800 . ?
C7 H7C 0.9800 . ?
C76 C75 1.362(9) . ?
C72 H72A 0.9800 . ?
C72 H72B 0.9800 . ?
C72 H72C 0.9800 . ?
C17 C18 1.365(10) . ?
C83 C82 1.366(10) . ?
C67 H67A 0.9800 . ?
C67 H67B 0.9800 . ?
C67 H67C 0.9800 . ?
C3 H3A 0.9800 . ?
C3 H3B 0.9800 . ?
C3 H3C 0.9800 . ?
C39 H39A 0.9800 . ?
C39 H39B 0.9800 . ?
C39 H39C 0.9800 . ?
C66 H66A 0.9800 . ?
C66 H66B 0.9800 . ?
C66 H66C 0.9800 . ?
C36 H36A 0.9800 . ?
C36 H36B 0.9800 . ?
C36 H36C 0.9800 . ?
C8 H8A 0.9800 . ?
C8 H8B 0.9800 . ?
C8 H8C 0.9800 . ?
C2 H2A 0.9800 . ?
C2 H2B 0.9800 . ?
C2 H2C 0.9800 . ?
C71 H71A 0.9800 . ?
C71 H71B 0.9800 . ?
C71 H71C 0.9800 . ?
C40 H40A 0.9800 . ?
C40 H40B 0.9800 . ?
C40 H40C 0.9800 . ?
C70 H70A 0.9800 . ?
C70 H70B 0.9800 . ?
C70 H70C 0.9800 . ?
C35 H35A 0.9800 . ?
C35 H35B 0.9800 . ?
C35 H35C 0.9800 . ?
C6 H6A 0.9800 . ?
C6 H6B 0.9800 . ?
C6 H6C 0.9800 . ?
C4 H4A 0.9800 . ?
C4 H4B 0.9800 . ?
C4 H4C 0.9800 . ?
C68 H68A 0.9800 . ?
C68 H68B 0.9800 . ?
C68 H68C 0.9800 . ?
C34 H34A 0.9800 . ?
C34 H34B 0.9800 . ?
C34 H34C 0.9800 . ?

loop_
_geom_torsion_atom_site_label_1
_geom_torsion_atom_site_label_2
_geom_torsion_atom_site_label_3
_geom_torsion_atom_site_label_4
_geom_torsion
_geom_torsion_site_symmetry_1
_geom_torsion_site_symmetry_2
_geom_torsion_site_symmetry_3
_geom_torsion_site_symmetry_4
_geom_torsion_publ_flag
Al6 Al5 O3 C33 177.0(5) . . . . ?
Al6 Al5 O4 C37 -176.2(5) . . . . ?
Al6 O3 C33 C36 180.0(4) . . . . ?
Al6 O3 C33 C35 60.8(6) . . . . ?
Al6 O3 C33 C34 -60.2(6) . . . . ?
Al6 O4 C37 C38 0.0(6) . . . . ?
Al6 O4 C37 C39 119.3(4) . . . . ?
Al6 O4 C37 C40 -119.7(5) . . . . ?
Al6 C41 C46 F55 -6.1(7) . . . . ?
Al6 C41 C46 C45 172.8(4) . . . . ?
Al6 C41 C42 F59 3.1(7) . . . . ?
Al6 C41 C42 C43 -173.4(4) . . . . ?
Al6 C47 C52 F64 -1.9(7) . . . . ?
Al6 C47 C52 C51 177.7(4) . . . . ?
Al4 Al3 O6 C65 -177.8(5) . . . . ?
Al4 Al3 O5 C69 -177.4(4) . . . . ?
Al4 O6 C65 C67 0.9(6) . . . . ?
Al4 O6 C65 C66 122.7(4) . . . . ?
Al4 O6 C65 C68 -118.9(4) . . . . ?
Al4 O5 C69 C72 -13.1(6) . . . . ?
Al4 O5 C69 C71 106.3(5) . . . . ?
Al4 O5 C69 C70 -132.3(4) . . . . ?
Al4 C85 C90 F34 -0.8(7) . . . . ?
Al4 C85 C90 C89 -178.7(5) . . . . ?
Al4 C91 C92 F39 -3.5(8) . . . . ?
Al4 C91 C92 C93 177.5(5) . . . . ?
Al1 Al2 O2 C1 -177.4(5) . . . . ?
Al1 Al2 O1 C5 -178.0(5) . . . . ?
Al1 O2 C1 C3 179.6(4) . . . . ?
Al1 O2 C1 C2 61.5(6) . . . . ?
Al1 O2 C1 C4 -59.4(6) . . . . ?
Al1 O1 C5 C7 -178.7(4) . . . . ?
Al1 O1 C5 C8 60.3(6) . . . . ?
Al1 O1 C5 C6 -58.8(6) . . . . ?
Al1 C15 C20 F19 3.9(7) . . . . ?
Al1 C15 C20 C19 -175.4(4) . . . . ?
Al1 C9 C14 F9 -3.6(7) . . . . ?
Al1 C9 C14 C13 173.5(5) . . . . ?
Al1 C9 C10 F5 6.5(7) . . . . ?
Al1 C9 C10 C11 -172.4(4) . . . . ?
Al5 Al6 O3 C33 -177.0(4) . . . . ?
Al5 Al6 O4 C37 176.2(5) . . . . ?
Al5 O3 C33 C36 3.9(6) . . . . ?
Al5 O3 C33 C35 -115.2(5) . . . . ?
Al5 O3 C33 C34 123.7(5) . . . . ?
Al5 O4 C37 C38 175.0(3) . . . . ?
Al5 O4 C37 C39 -65.7(6) . . . . ?
Al5 O4 C37 C40 55.3(6) . . . . ?
Al5 C59 C64 F49 -2.0(7) . . . . ?
Al5 C59 C64 C63 178.8(4) . . . . ?
Al5 C59 C60 F45 0.4(7) . . . . ?
Al5 C59 C60 C61 -179.6(4) . . . . ?
Al5 C53 C58 F50 2.0(7) . . . . ?
Al5 C53 C58 C57 -176.3(5) . . . . ?
Al5 C53 C54 F54 -5.4(8) . . . . ?
Al5 C53 C54 C55 174.1(5) . . . . ?
Al3 Al4 O6 C65 177.7(5) . . . . ?
Al3 Al4 O5 C69 177.3(5) . . . . ?
Al3 O6 C65 C67 177.9(4) . . . . ?
Al3 O6 C65 C66 -60.3(6) . . . . ?
Al3 O6 C65 C68 58.1(5) . . . . ?
Al3 O5 C69 C72 163.5(4) . . . . ?
Al3 O5 C69 C71 -77.1(5) . . . . ?
Al3 O5 C69 C70 44.3(6) . . . . ?
Al3 C79 C80 F25 -1.5(7) . . . . ?
Al3 C79 C80 C81 179.3(5) . . . . ?
Al3 C79 C84 F29 -0.1(8) . . . . ?
Al3 C79 C84 C83 178.9(4) . . . . ?
Al3 C73 C74 F44 4.2(8) . . . . ?
Al3 C73 C74 C75 -174.0(5) . . . . ?
Al3 C73 C78 F40 -6.0(8) . . . . ?
Al3 C73 C78 C77 172.6(5) . . . . ?
Al2 Al1 O2 C1 177.5(5) . . . . ?
Al2 Al1 O1 C5 178.1(5) . . . . ?
Al2 O2 C1 C3 -3.8(6) . . . . ?
Al2 O2 C1 C2 -121.9(5) . . . . ?
Al2 O2 C1 C4 117.2(5) . . . . ?
Al2 O1 C5 C7 -1.2(6) . . . . ?
Al2 O1 C5 C8 -122.3(5) . . . . ?
Al2 O1 C5 C6 118.6(5) . . . . ?
Al2 C27 C28 F14 1.5(7) . . . . ?
Al2 C27 C28 C29 -178.9(4) . . . . ?
Al2 C21 C26 F20 1.9(7) . . . . ?
Al2 C21 C26 C25 -177.2(4) . . . . ?
F35 C96 C91 Al4 2.3(7) . . . . ?
F35 C96 C91 C92 -179.4(5) . . . . ?
F35 C96 C95 F36 -0.7(8) . . . . ?
F35 C96 C95 C94 179.4(5) . . . . ?
F60 C48 C47 Al6 -0.8(7) . . . . ?
F60 C48 C47 C52 179.1(5) . . . . ?
F60 C48 C49 F61 1.4(8) . . . . ?
F60 C48 C49 C50 -178.0(5) . . . . ?
F30 C86 C85 Al4 -3.2(7) . . . . ?
F30 C86 C85 C90 177.3(4) . . . . ?
F30 C86 C87 F31 1.3(8) . . . . ?
F30 C86 C87 C88 -177.3(5) . . . . ?
F59 C42 C43 F58 2.0(8) . . . . ?
F59 C42 C43 C44 -177.1(5) . . . . ?
F64 C52 C51 F63 -0.3(8) . . . . ?
F64 C52 C51 C50 -177.0(5) . . . . ?
F9 C14 C13 F8 -1.4(8) . . . . ?
F9 C14 C13 C12 175.8(5) . . . . ?
F15 C16 C15 Al1 0.1(7) . . . . ?
F15 C16 C15 C20 -176.4(5) . . . . ?
F15 C16 C17 F16 -3.0(9) . . . . ?
F15 C16 C17 C18 176.4(6) . . . . ?
F29 C84 C83 F28 -0.1(8) . . . . ?
F29 C84 C83 C82 179.7(5) . . . . ?
O3 Al6 O4 Al5 -3.56(15) . . . . ?
O3 Al6 O4 C37 172.6(4) . . . . ?
O3 Al5 O4 Al6 3.57(15) . . . . ?
O3 Al5 O4 C37 -172.6(4) . . . . ?
F34 C90 C89 F33 2.1(9) . . . . ?
F34 C90 C89 C88 -177.5(5) . . . . ?
F5 C10 C11 F6 1.2(8) . . . . ?
F5 C10 C11 C12 -179.4(5) . . . . ?
F50 C58 C57 F51 3.9(8) . . . . ?
F50 C58 C57 C56 -177.0(5) . . . . ?
F45 C60 C61 F46 1.8(7) . . . . ?
F45 C60 C61 C62 -178.5(5) . . . . ?
O6 Al4 O5 Al3 3.14(16) . . . . ?
O6 Al4 O5 C69 -179.5(4) . . . . ?
O6 Al3 O5 Al4 -3.17(16) . . . . ?
O6 Al3 O5 C69 179.4(4) . . . . ?
F49 C64 C63 F48 0.7(8) . . . . ?
F49 C64 C63 C62 -179.1(5) . . . . ?
F10 C32 C27 Al2 1.1(7) . . . . ?
F10 C32 C27 C28 -179.8(5) . . . . ?
F10 C32 C31 F11 -1.1(8) . . . . ?
F10 C32 C31 C30 177.9(5) . . . . ?
O2 Al1 O1 Al2 1.85(16) . . . . ?
O2 Al1 O1 C5 179.9(4) . . . . ?
O2 Al2 O1 Al1 -1.84(16) . . . . ?
O2 Al2 O1 C5 -179.9(4) . . . . ?
F19 C20 C19 F18 -0.2(8) . . . . ?
F19 C20 C19 C18 178.7(5) . . . . ?
F54 C54 C55 F53 0.2(9) . . . . ?
F54 C54 C55 C56 -178.0(5) . . . . ?
O5 Al4 O6 Al3 -3.13(15) . . . . ?
O5 Al4 O6 C65 174.6(4) . . . . ?
O5 Al3 O6 Al4 3.14(16) . . . . ?
O5 Al3 O6 C65 -174.7(4) . . . . ?
F55 C46 C45 F56 -1.4(8) . . . . ?
F55 C46 C45 C44 -179.8(5) . . . . ?
O4 Al6 O3 Al5 3.56(15) . . . . ?
O4 Al6 O3 C33 -173.5(4) . . . . ?
O4 Al5 O3 Al6 -3.57(15) . . . . ?
O4 Al5 O3 C33 173.4(4) . . . . ?
F24 C22 C21 Al2 -0.2(7) . . . . ?
F24 C22 C21 C26 179.6(5) . . . . ?
F24 C22 C23 F23 -0.3(8) . . . . ?
F24 C22 C23 C24 178.8(5) . . . . ?
F56 C45 C44 F57 2.3(9) . . . . ?
F56 C45 C44 C43 -178.5(5) . . . . ?
O1 Al1 O2 Al2 -1.85(16) . . . . ?
O1 Al1 O2 C1 175.6(4) . . . . ?
O1 Al2 O2 Al1 1.84(16) . . . . ?
O1 Al2 O2 C1 -175.5(4) . . . . ?
F14 C28 C29 F13 -1.9(8) . . . . ?
F14 C28 C29 C30 177.6(5) . . . . ?
F25 C80 C81 F26 -0.2(9) . . . . ?
F25 C80 C81 C82 -176.5(5) . . . . ?
F40 C78 C77 F41 -0.3(9) . . . . ?
F40 C78 C77 C76 179.1(5) . . . . ?
F20 C26 C25 F21 -2.2(8) . . . . ?
F20 C26 C25 C24 177.2(5) . . . . ?
F44 C74 C75 F43 3.7(8) . . . . ?
F44 C74 C75 C76 -176.1(5) . . . . ?
F6 C11 C12 F7 -1.2(9) . . . . ?
F6 C11 C12 C13 178.3(5) . . . . ?
F63 C51 C50 F62 2.2(9) . . . . ?
F63 C51 C50 C49 -178.8(5) . . . . ?
F48 C63 C62 F47 -2.0(8) . . . . ?
F48 C63 C62 C61 -179.0(5) . . . . ?
F36 C95 C94 F37 -1.4(9) . . . . ?
F36 C95 C94 C93 -179.3(6) . . . . ?
F39 C92 C93 F38 -0.5(9) . . . . ?
F39 C92 C93 C94 -178.9(6) . . . . ?
F41 C77 C76 F42 -2.2(9) . . . . ?
F41 C77 C76 C75 178.9(6) . . . . ?
F31 C87 C88 F32 0.7(9) . . . . ?
F31 C87 C88 C89 -179.2(6) . . . . ?
F58 C43 C44 F57 -0.2(9) . . . . ?
F58 C43 C44 C45 -179.4(5) . . . . ?
F18 C19 C18 F17 -0.7(9) . . . . ?
F18 C19 C18 C17 -179.3(6) . . . . ?
F52 C56 C57 F51 -1.0(9) . . . . ?
F52 C56 C57 C58 179.9(6) . . . . ?
F52 C56 C55 F53 0.0(9) . . . . ?
F52 C56 C55 C54 178.3(6) . . . . ?
F61 C49 C50 F62 -0.4(9) . . . . ?
F61 C49 C50 C51 -179.4(5) . . . . ?
F46 C61 C62 F47 1.2(8) . . . . ?
F46 C61 C62 C63 178.1(5) . . . . ?
F21 C25 C24 F22 -0.3(9) . . . . ?
F21 C25 C24 C23 -178.8(5) . . . . ?
F12 C30 C29 F13 0.9(9) . . . . ?
F12 C30 C29 C28 -178.6(5) . . . . ?
F12 C30 C31 F11 -0.5(9) . . . . ?
F12 C30 C31 C32 -179.6(5) . . . . ?
F38 C93 C94 F37 3.6(10) . . . . ?
F38 C93 C94 C95 -178.4(6) . . . . ?
F8 C13 C12 F7 -1.4(9) . . . . ?
F8 C13 C12 C11 179.1(5) . . . . ?
F22 C24 C23 F23 0.9(9) . . . . ?
F22 C24 C23 C22 -178.3(5) . . . . ?
F42 C76 C75 F43 0.7(9) . . . . ?
F42 C76 C75 C74 -179.6(6) . . . . ?
F26 C81 C82 F27 1.6(9) . . . . ?
F26 C81 C82 C83 -178.0(6) . . . . ?
F33 C89 C88 F32 -0.1(9) . . . . ?
F33 C89 C88 C87 179.8(5) . . . . ?
F28 C83 C82 F27 0.3(9) . . . . ?
F28 C83 C82 C81 179.9(6) . . . . ?
F16 C17 C18 F17 0.0(10) . . . . ?
F16 C17 C18 C19 178.6(6) . . . . ?
C48 C47 C52 F64 178.2(5) . . . . ?
C48 C47 C52 C51 -2.3(8) . . . . ?
C48 C49 C50 F62 178.9(5) . . . . ?
C48 C49 C50 C51 -0.1(9) . . . . ?
C41 Al6 O3 Al5 120.8(2) . . . . ?
C41 Al6 O3 C33 -56.2(4) . . . . ?
C41 Al6 O4 Al5 -111.6(2) . . . . ?
C41 Al6 O4 C37 64.6(4) . . . . ?
C41 C46 C45 F56 179.7(5) . . . . ?
C41 C46 C45 C44 1.3(9) . . . . ?
C41 C42 C43 F58 178.6(5) . . . . ?
C41 C42 C43 C44 -0.5(9) . . . . ?
C47 Al6 O3 Al5 -107.3(2) . . . . ?
C47 Al6 O3 C33 75.7(4) . . . . ?
C47 Al6 O4 Al5 111.7(2) . . . . ?
C47 Al6 O4 C37 -72.1(4) . . . . ?
C47 C48 C49 F61 -179.4(5) . . . . ?
C47 C48 C49 C50 1.3(9) . . . . ?
C47 C52 C51 F63 -179.9(5) . . . . ?
C47 C52 C51 C50 3.5(8) . . . . ?
C86 C85 C90 F34 178.7(5) . . . . ?
C86 C85 C90 C89 0.8(8) . . . . ?
C86 C87 C88 F32 179.3(5) . . . . ?
C86 C87 C88 C89 -0.7(9) . . . . ?
C16 C15 C20 F19 -179.8(5) . . . . ?
C16 C15 C20 C19 0.8(8) . . . . ?
C16 C17 C18 F17 -179.3(6) . . . . ?
C16 C17 C18 C19 -0.7(10) . . . . ?
C96 C91 C92 F39 178.2(5) . . . . ?
C96 C91 C92 C93 -0.7(9) . . . . ?
C96 C95 C94 F37 178.6(5) . . . . ?
C96 C95 C94 C93 0.7(9) . . . . ?
C85 Al4 O6 Al3 111.6(2) . . . . ?
C85 Al4 O6 C65 -70.7(4) . . . . ?
C85 Al4 O5 Al3 -107.0(2) . . . . ?
C85 Al4 O5 C69 70.4(4) . . . . ?
C85 C86 C87 F31 -179.3(5) . . . . ?
C85 C86 C87 C88 2.1(9) . . . . ?
C85 C90 C89 F33 -179.9(5) . . . . ?
C85 C90 C89 C88 0.4(9) . . . . ?
C91 Al4 O6 Al3 -114.0(2) . . . . ?
C91 Al4 O6 C65 63.7(4) . . . . ?
C91 Al4 O5 Al3 119.8(2) . . . . ?
C91 Al4 O5 C69 -62.8(4) . . . . ?
C91 C96 C95 F36 178.6(5) . . . . ?
C91 C96 C95 C94 -1.4(9) . . . . ?
C91 C92 C93 F38 178.5(6) . . . . ?
C91 C92 C93 C94 0.1(10) . . . . ?
C52 C51 C50 F62 178.9(5) . . . . ?
C52 C51 C50 C49 -2.1(9) . . . . ?
C15 Al1 O2 Al2 106.9(2) . . . . ?
C15 Al1 O2 C1 -75.7(4) . . . . ?
C15 Al1 O1 Al2 -115.2(2) . . . . ?
C15 Al1 O1 C5 62.9(4) . . . . ?
C15 C16 C17 F16 -179.8(5) . . . . ?
C15 C16 C17 C18 -0.5(10) . . . . ?
C15 C20 C19 F18 179.2(5) . . . . ?
C15 C20 C19 C18 -2.0(9) . . . . ?
C46 C41 C42 F59 178.0(5) . . . . ?
C46 C41 C42 C43 1.5(8) . . . . ?
C46 C45 C44 F57 -179.3(5) . . . . ?
C46 C45 C44 C43 -0.1(9) . . . . ?
C42 C41 C46 F55 179.2(5) . . . . ?
C42 C41 C46 C45 -1.9(8) . . . . ?
C42 C43 C44 F57 178.9(5) . . . . ?
C42 C43 C44 C45 -0.2(9) . . . . ?
C59 Al5 O3 Al6 112.2(2) . . . . ?
C59 Al5 O3 C33 -70.8(4) . . . . ?
C59 Al5 O4 Al6 -108.3(2) . . . . ?
C59 Al5 O4 C37 75.5(4) . . . . ?
C59 C64 C63 F48 179.9(5) . . . . ?
C59 C64 C63 C62 0.2(9) . . . . ?
C59 C60 C61 F46 -178.1(5) . . . . ?
C59 C60 C61 C62 1.6(8) . . . . ?
C9 Al1 O2 Al2 -119.9(2) . . . . ?
C9 Al1 O2 C1 57.6(4) . . . . ?
C9 Al1 O1 Al2 109.3(2) . . . . ?
C9 Al1 O1 C5 -72.6(4) . . . . ?
C9 C14 C13 F8 -178.4(5) . . . . ?
C9 C14 C13 C12 -1.2(9) . . . . ?
C9 C10 C11 F6 -179.9(5) . . . . ?
C9 C10 C11 C12 -0.5(9) . . . . ?
C14 C9 C10 F5 180.0(5) . . . . ?
C14 C9 C10 C11 1.1(8) . . . . ?
C14 C13 C12 F7 -178.6(6) . . . . ?
C14 C13 C12 C11 1.9(9) . . . . ?
C10 C9 C14 F9 -177.3(5) . . . . ?
C10 C9 C14 C13 -0.2(8) . . . . ?
C10 C11 C12 F7 179.4(5) . . . . ?
C10 C11 C12 C13 -1.1(9) . . . . ?
C20 C19 C18 F17 -179.5(6) . . . . ?
C20 C19 C18 C17 1.9(9) . . . . ?
C64 C59 C60 F45 179.4(5) . . . . ?
C64 C59 C60 C61 -0.7(8) . . . . ?
C64 C63 C62 F47 177.7(5) . . . . ?
C64 C63 C62 C61 0.8(8) . . . . ?
C90 C89 C88 F32 179.5(6) . . . . ?
C90 C89 C88 C87 -0.5(9) . . . . ?
C53 Al5 O3 Al6 -113.1(2) . . . . ?
C53 Al5 O3 C33 63.9(4) . . . . ?
C53 Al5 O4 Al6 120.8(2) . . . . ?
C53 Al5 O4 C37 -55.4(4) . . . . ?
C53 C58 C57 F51 -177.7(5) . . . . ?
C53 C58 C57 C56 1.4(9) . . . . ?
C53 C54 C55 F53 -179.3(6) . . . . ?
C53 C54 C55 C56 2.5(10) . . . . ?
C60 C59 C64 F49 179.0(4) . . . . ?
C60 C59 C64 C63 -0.2(8) . . . . ?
C60 C61 C62 F47 -178.5(5) . . . . ?
C60 C61 C62 C63 -1.6(8) . . . . ?
C22 C21 C26 F20 -177.8(5) . . . . ?
C22 C21 C26 C25 3.0(8) . . . . ?
C79 Al3 O6 Al4 -108.0(2) . . . . ?
C79 Al3 O6 C65 74.2(4) . . . . ?
C79 Al3 O5 Al4 112.8(2) . . . . ?
C79 Al3 O5 C69 -64.6(4) . . . . ?
C79 C80 C81 F26 179.0(5) . . . . ?
C79 C80 C81 C82 2.8(9) . . . . ?
C79 C84 C83 F28 -179.1(5) . . . . ?
C79 C84 C83 C82 0.7(9) . . . . ?
C32 C27 C28 F14 -177.5(5) . . . . ?
C32 C27 C28 C29 2.1(8) . . . . ?
C58 C53 C54 F54 179.5(5) . . . . ?
C58 C53 C54 C55 -1.1(9) . . . . ?
C27 Al2 O2 Al1 113.6(2) . . . . ?
C27 Al2 O2 C1 -63.8(4) . . . . ?
C27 Al2 O1 Al1 -118.9(2) . . . . ?
C27 Al2 O1 C5 63.1(4) . . . . ?
C27 C32 C31 F11 179.2(5) . . . . ?
C27 C32 C31 C30 -1.7(9) . . . . ?
C27 C28 C29 F13 178.4(5) . . . . ?
C27 C28 C29 C30 -2.1(9) . . . . ?
C21 Al2 O2 Al1 -114.0(2) . . . . ?
C21 Al2 O2 C1 68.6(4) . . . . ?
C21 Al2 O1 Al1 109.0(2) . . . . ?
C21 Al2 O1 C5 -69.1(4) . . . . ?
C21 C22 C23 F23 -179.8(5) . . . . ?
C21 C22 C23 C24 -0.6(9) . . . . ?
C21 C26 C25 F21 177.0(5) . . . . ?
C21 C26 C25 C24 -3.6(9) . . . . ?
C92 C93 C94 F37 -178.0(6) . . . . ?
C92 C93 C94 C95 -0.1(10) . . . . ?
C73 Al3 O6 Al4 120.0(2) . . . . ?
C73 Al3 O6 C65 -57.8(4) . . . . ?
C73 Al3 O5 Al4 -112.2(2) . . . . ?
C73 Al3 O5 C69 70.3(4) . . . . ?
C73 C74 C75 F43 -178.1(5) . . . . ?
C73 C74 C75 C76 2.1(9) . . . . ?
C73 C78 C77 F41 -178.9(5) . . . . ?
C73 C78 C77 C76 0.5(9) . . . . ?
C54 C53 C58 F50 177.3(5) . . . . ?
C54 C53 C58 C57 -1.0(8) . . . . ?
C26 C25 C24 F22 -179.7(5) . . . . ?
C26 C25 C24 C23 1.8(9) . . . . ?
C74 C73 C78 F40 -177.8(5) . . . . ?
C74 C73 C78 C77 0.7(9) . . . . ?
C80 C79 C84 F29 -178.8(5) . . . . ?
C80 C79 C84 C83 0.2(8) . . . . ?
C80 C81 C82 F27 177.9(5) . . . . ?
C80 C81 C82 C83 -1.7(9) . . . . ?
C84 C79 C80 F25 177.3(5) . . . . ?
C84 C79 C80 C81 -1.9(8) . . . . ?
C84 C83 C82 F27 -179.5(5) . . . . ?
C84 C83 C82 C81 0.1(9) . . . . ?
C87 C86 C85 Al4 177.4(4) . . . . ?
C87 C86 C85 C90 -2.1(8) . . . . ?
C95 C96 C91 Al4 -177.0(4) . . . . ?
C95 C96 C91 C92 1.4(8) . . . . ?
C78 C73 C74 F44 176.1(5) . . . . ?
C78 C73 C74 C75 -2.1(9) . . . . ?
C78 C77 C76 F42 178.4(5) . . . . ?
C78 C77 C76 C75 -0.5(9) . . . . ?
C57 C56 C55 F53 179.7(6) . . . . ?
C57 C56 C55 C54 -2.0(9) . . . . ?
C49 C48 C47 Al6 179.9(5) . . . . ?
C49 C48 C47 C52 -0.2(8) . . . . ?
C25 C24 C23 F23 179.4(5) . . . . ?
C25 C24 C23 C22 0.2(9) . . . . ?
C55 C56 C57 F51 179.3(5) . . . . ?
C55 C56 C57 C58 0.2(9) . . . . ?
C77 C76 C75 F43 179.5(5) . . . . ?
C77 C76 C75 C74 -0.7(9) . . . . ?
C29 C30 C31 F11 -179.1(5) . . . . ?
C29 C30 C31 C32 1.8(9) . . . . ?
C31 C32 C27 Al2 -179.3(4) . . . . ?
C31 C32 C27 C28 -0.2(8) . . . . ?
C31 C30 C29 F13 179.5(5) . . . . ?
C31 C30 C29 C28 0.0(9) . . . . ?
C23 C22 C21 Al2 179.3(4) . . . . ?
C23 C22 C21 C26 -0.9(8) . . . . ?
C17 C16 C15 Al1 176.9(5) . . . . ?
C17 C16 C15 C20 0.4(8) . . . . ?
